data_2108194
loop_
_publ_author_name
'Selezneva, Elena V.'
'Makarova, Irina P.'
'Malyshkina, Inna A.'
'Gavrilova, Nadezhda D.'
'Grebenev, Vadim V.'
'Novik, Vitalii K.'
'Komornikov, Vladimir A.'

_publ_section_title
;
 New superprotonic crystals with dynamically disordered hydrogen bonds:
 cation replacements as the alternative to temperature increase
;
_journal_coeditor_code BP5100SUP1
_journal_issue 6
_journal_name_full 'Acta Crystallographica Section B'
_journal_page_first 1105
_journal_page_last 1113
_journal_paper_doi 10.1107/S2052520617012847
_journal_volume 73
_journal_year 2017
_chemical_compound_source 'synthesised by authors'
_chemical_formula_structural '(K0.43 (N H4)0.57)3 H (S O4)2'
_chemical_formula_sum 'H7.84 K1.29 N1.71 O8 S2'
_chemical_formula_weight 274.4050
_space_group_IT_number 148
_symmetry_cell_setting trigonal
_symmetry_Int_Tables_number 148
_symmetry_space_group_name_Hall '-R 3'
_symmetry_space_group_name_H-M 'R -3 :H'
_cell_angle_alpha 90.000(5)
_cell_angle_beta 90.000(4)
_cell_angle_gamma 120.000(6)
_cell_formula_units_Z 3
_cell_length_a 5.7768(3)
_cell_length_b 5.7768(4)
_cell_length_c 22.0983(12)
_cell_measurement_reflns_used 3221
_cell_measurement_temperature 293
_cell_measurement_theta_max 32.72
_cell_measurement_theta_min 4.46
_cell_volume 638.65(8)
_diffrn_ambient_temperature 293
_diffrn_detector 'CCD plate'
_diffrn_detector_area_resol_mean 16.0628
_diffrn_measured_fraction_theta_full 0.98
_diffrn_measured_fraction_theta_max 0.97
_diffrn_measurement_device 'four-circle diffractometer'
_diffrn_measurement_device_type 'Xcalibur, Sapphire3 with high theta cut'
_diffrn_measurement_method '\w scans'
_diffrn_radiation_monochromator graphite
_diffrn_radiation_probe x-ray
_diffrn_radiation_source 'X-ray tube'
_diffrn_radiation_type 'Mo K\a'
_diffrn_radiation_wavelength 0.71073
_diffrn_reflns_av_R_equivalents 0.0176
_diffrn_reflns_av_unetI/netI 0.0065
_diffrn_reflns_limit_h_max 8
_diffrn_reflns_limit_h_min -8
_diffrn_reflns_limit_k_max 8
_diffrn_reflns_limit_k_min -8
_diffrn_reflns_limit_l_max 33
_diffrn_reflns_limit_l_min -32
_diffrn_reflns_number 4750
_diffrn_reflns_theta_full 32.94
_diffrn_reflns_theta_max 33.02
_diffrn_reflns_theta_min 4.47
_diffrn_source 'Enhance (Mo) X-ray Source'
_exptl_absorpt_coefficient_mu 1.276
_exptl_absorpt_correction_T_max 1
_exptl_absorpt_correction_T_min 0.935
_exptl_absorpt_correction_type multi-scan
_exptl_absorpt_process_details
;
CrysAlisPro, Agilent Technologies,
Version 1.171.37.31 (release 14-01-2014 CrysAlis171 .NET)
(compiled Jan 14 2014,18:38:05)
Empirical absorption correction using spherical harmonics,
 implemented in SCALE3 ABSPACK scaling algorithm.
;
_exptl_crystal_density_diffrn 2.140
_exptl_crystal_description
;
;
_exptl_crystal_F_000 421
_exptl_crystal_size_max 0.20
_exptl_crystal_size_mid 0.17
_exptl_crystal_size_min 0.15
_refine_diff_density_max 0.18
_refine_diff_density_min -0.30
_refine_ls_extinction_coef 900(400)
_refine_ls_extinction_method 'B-C type 1 Lorentzian isotropic (Becker & Coppens, 1974)'
_refine_ls_goodness_of_fit_gt 2.46
_refine_ls_goodness_of_fit_ref 2.46
_refine_ls_hydrogen_treatment constr
_refine_ls_number_constraints 0
_refine_ls_number_parameters 47
_refine_ls_number_reflns 490
_refine_ls_number_restraints 0
_refine_ls_R_factor_all 0.0272
_refine_ls_R_factor_gt 0.0272
_refine_ls_shift/su_max 0.0570
_refine_ls_shift/su_mean 0.0149
_refine_ls_structure_factor_coef F
_refine_ls_weighting_details w=1/(\s^2^(F)+0.0001F^2^)
_refine_ls_weighting_scheme sigma
_refine_ls_wR_factor_gt 0.0382
_refine_ls_wR_factor_ref 0.0382
_reflns_number_gt 490
_reflns_number_total 533
_reflns_threshold_expression I>3\s(I)
_cod_data_source_file bp5100sup1.cif
_cod_data_source_block I
_cod_original_sg_symbol_H-M 'R -3'
_cod_database_code 2108194
_publcif_datablock.id {af6b07ac-f887-4280-ab94-6c8bf8af8a68}

_publcif_info_exptl_table_max_cols 4
_publcif_info_exptl_table_use_headnotes n
_publcif_funding_html
'<span class="funder"><span class="fundref-name" data-id="501100002261">Russian Foundation for Basic Research</span><span class="fundref-subname" data-id=""></span> (<span class="fundref-grant-group"><span class="fundref-grant-type">grant</span> No. <span class="fundref-grant-id">16&ndash;32&ndash;00095 mol_a</span> to <span class="fundref-grant-recipient">Elena V.  Selezneva</span></span>).</span>'

loop_
_space_group_symop_id
_space_group_symop_operation_xyz
1 x,y,z
2 -y,x-y,z
3 -x+y,-x,z
4 -x,-y,-z
5 y,-x+y,-z
6 x-y,x,-z
7 x+2/3,y+1/3,z+1/3
8 -y+2/3,x-y+1/3,z+1/3
9 -x+y+2/3,-x+1/3,z+1/3
10 -x+2/3,-y+1/3,-z+1/3
11 y+2/3,-x+y+1/3,-z+1/3
12 x-y+2/3,x+1/3,-z+1/3
13 x+1/3,y+2/3,z+2/3
14 -y+1/3,x-y+2/3,z+2/3
15 -x+y+1/3,-x+2/3,z+2/3
16 -x+1/3,-y+2/3,-z+2/3
17 y+1/3,-x+y+2/3,-z+2/3
18 x-y+1/3,x+2/3,-z+2/3

loop_
_atom_site_label
_atom_site_type_symbol
_atom_site_fract_x
_atom_site_fract_y
_atom_site_fract_z
_atom_site_adp_type
_atom_site_U_iso_or_equiv
_atom_site_site_symmetry_multiplicity
_atom_site_occupancy
_atom_site_calc_flag
K1 K 0 0 0 Uani 0.0386(2) 3 0.8 d
N1 N 0 0 0 Uiso 0.0386 3 0.2 d
K2 K 0 0 0.20082(8) Uani 0.0460(6) 6 0.25 d
N2 N 0 0 0.20082 Uiso 0.0429 6 0.75 d
S1 S 0 0 0.40761(2) Uani 0.03572(19) 6 1 d
O1 O 0 0 0.33983(12) Uani 0.0865(14) 6 1 d
O2 O 0.1371(2) -0.1367(3) 0.57250(6) Uani 0.0538(7) 18 1 d
H1 H 0.5 0 0 Uiso 0.0826 9 0.3333 d
H2 H 0.086811 0.170931 0.206662 Uiso 0.0894 18 0.75 d
H3 H 0 0 0.152414 Uiso 0.0897 6 0.75 d
H4 H 0.072195 0.147319 0.019289 Uiso 0.0645 18 0.1 d
H5 H 0 0 -0.058976 Uiso 0.0691 6 0.1 d

loop_
_atom_site_aniso_label
_atom_site_aniso_type_symbol
_atom_site_aniso_U_11
_atom_site_aniso_U_22
_atom_site_aniso_U_33
_atom_site_aniso_U_12
_atom_site_aniso_U_13
_atom_site_aniso_U_23
K1 K 0.0427(3) 0.0427(3) 0.0304(4) 0.02137(15) 0 0
K2 K 0.0404(6) 0.0404(6) 0.0572(13) 0.0202(3) 0 0
S1 S 0.0363(2) 0.0363(2) 0.0346(3) 0.01814(12) 0 0
O1 O 0.115(2) 0.115(2) 0.0304(9) 0.0573(10) 0 0
O2 O 0.0544(8) 0.0551(10) 0.0715(9) 0.0421(8) -0.0001(5) 0.0004(5)

loop_
_atom_type_symbol
_atom_type_scat_dispersion_real
_atom_type_scat_dispersion_imag
_atom_type_scat_source
H 0.0000 0.0000 'International Tables Vol C tables 4.2.6.8 and 6.1.1.1'
K 0.2009 0.2494 'International Tables Vol C tables 4.2.6.8 and 6.1.1.1'
N 0.0061 0.0033 'International Tables Vol C tables 4.2.6.8 and 6.1.1.1'
O 0.0106 0.0060 'International Tables Vol C tables 4.2.6.8 and 6.1.1.1'
S 0.1246 0.1234 'International Tables Vol C tables 4.2.6.8 and 6.1.1.1'

loop_
_geom_angle_atom_site_label_1
_geom_angle_atom_site_label_2
_geom_angle_atom_site_label_3
_geom_angle_site_symmetry_1
_geom_angle_site_symmetry_3
_geom_angle
N1 K1 O1 . 13_444 0
N1 K1 O1 . 13_544 0
N1 K1 O1 . 13_554 0
N1 K1 O1 . 10_445 0
N1 K1 O1 . 10_455 0
N1 K1 O1 . 10_555 0
N1 K1 O2 . 7_454 0
N1 K1 O2 . 8_444 0
N1 K1 O2 . 9_554 0
N1 K1 O2 . 16_545 0
N1 K1 O2 . 17_555 0
N1 K1 O2 . 18_445 0
N1 K1 H1 . 1_455 0
N1 K1 H1 . . 0
N1 K1 H1 . 2_545 0
N1 K1 H1 . 2_555 0
N1 K1 H1 . 3_555 0
N1 K1 H1 . 3_665 0
N1 K1 H4 . . 0
N1 K1 H4 . 2_555 0
N1 K1 H4 . 3_555 0
N1 K1 H4 . 4_555 0
N1 K1 H4 . 5_555 0
N1 K1 H4 . 6_555 0
N1 K1 H5 . . 0
N1 K1 H5 . 4_555 0
O1 K1 O1 13_444 13_544 119.817(9)
O1 K1 O1 13_444 13_554 119.817(9)
O1 K1 O1 13_444 10_445 60.183(9)
O1 K1 O1 13_444 10_455 60.183(9)
O1 K1 O1 13_444 10_555 180.0(5)
O1 K1 O2 13_444 7_454 71.85(4)
O1 K1 O2 13_444 8_444 71.81(5)
O1 K1 O2 13_444 9_554 135.83(6)
O1 K1 O2 13_444 16_545 108.15(4)
O1 K1 O2 13_444 17_555 108.19(5)
O1 K1 O2 13_444 18_445 44.17(6)
O1 K1 H1 13_444 1_455 30.092(6)
O1 K1 H1 13_444 . 149.908(6)
O1 K1 H1 13_444 2_545 90.000(8)
O1 K1 H1 13_444 2_555 90.000(8)
O1 K1 H1 13_444 3_555 30.092(6)
O1 K1 H1 13_444 3_665 149.908(6)
O1 K1 H4 13_444 . 113.72(3)
O1 K1 H4 13_444 2_555 27.58(5)
O1 K1 H4 13_444 3_555 114.80(3)
O1 K1 H4 13_444 4_555 66.28(3)
O1 K1 H4 13_444 5_555 152.42(5)
O1 K1 H4 13_444 6_555 65.20(3)
O1 K1 H5 13_444 . 92.46(5)
O1 K1 H5 13_444 4_555 87.54(5)
O1 K1 O1 13_544 13_554 119.817(8)
O1 K1 O1 13_544 10_445 60.183(8)
O1 K1 O1 13_544 10_455 180.0(5)
O1 K1 O1 13_544 10_555 60.183(9)
O1 K1 O2 13_544 7_454 135.83(6)
O1 K1 O2 13_544 8_444 71.85(5)
O1 K1 O2 13_544 9_554 71.81(5)
O1 K1 O2 13_544 16_545 44.17(6)
O1 K1 O2 13_544 17_555 108.15(5)
O1 K1 O2 13_544 18_445 108.19(5)
O1 K1 H1 13_544 1_455 149.908(7)
O1 K1 H1 13_544 . 30.092(7)
O1 K1 H1 13_544 2_545 30.092(6)
O1 K1 H1 13_544 2_555 149.908(6)
O1 K1 H1 13_544 3_555 90.000(7)
O1 K1 H1 13_544 3_665 90.000(7)
O1 K1 H4 13_544 . 114.80(3)
O1 K1 H4 13_544 2_555 113.72(3)
O1 K1 H4 13_544 3_555 27.58(5)
O1 K1 H4 13_544 4_555 65.20(3)
O1 K1 H4 13_544 5_555 66.28(3)
O1 K1 H4 13_544 6_555 152.42(5)
O1 K1 H5 13_544 . 92.46(5)
O1 K1 H5 13_544 4_555 87.54(5)
O1 K1 O1 13_554 10_445 180.0(5)
O1 K1 O1 13_554 10_455 60.183(8)
O1 K1 O1 13_554 10_555 60.183(9)
O1 K1 O2 13_554 7_454 71.81(4)
O1 K1 O2 13_554 8_444 135.83(6)
O1 K1 O2 13_554 9_554 71.85(5)
O1 K1 O2 13_554 16_545 108.19(4)
O1 K1 O2 13_554 17_555 44.17(6)
O1 K1 O2 13_554 18_445 108.15(5)
O1 K1 H1 13_554 1_455 90.000(7)
O1 K1 H1 13_554 . 90.000(7)
O1 K1 H1 13_554 2_545 149.908(6)
O1 K1 H1 13_554 2_555 30.092(6)
O1 K1 H1 13_554 3_555 149.908(7)
O1 K1 H1 13_554 3_665 30.092(7)
O1 K1 H4 13_554 . 27.58(5)
O1 K1 H4 13_554 2_555 114.80(3)
O1 K1 H4 13_554 3_555 113.72(3)
O1 K1 H4 13_554 4_555 152.42(5)
O1 K1 H4 13_554 5_555 65.20(3)
O1 K1 H4 13_554 6_555 66.28(3)
O1 K1 H5 13_554 . 92.46(5)
O1 K1 H5 13_554 4_555 87.54(5)
O1 K1 O1 10_445 10_455 119.817(8)
O1 K1 O1 10_445 10_555 119.817(9)
O1 K1 O2 10_445 7_454 108.19(4)
O1 K1 O2 10_445 8_444 44.17(6)
O1 K1 O2 10_445 9_554 108.15(5)
O1 K1 O2 10_445 16_545 71.81(4)
O1 K1 O2 10_445 17_555 135.83(6)
O1 K1 O2 10_445 18_445 71.85(5)
O1 K1 H1 10_445 1_455 90.000(7)
O1 K1 H1 10_445 . 90.000(7)
O1 K1 H1 10_445 2_545 30.092(6)
O1 K1 H1 10_445 2_555 149.908(6)
O1 K1 H1 10_445 3_555 30.092(7)
O1 K1 H1 10_445 3_665 149.908(7)
O1 K1 H4 10_445 . 152.42(5)
O1 K1 H4 10_445 2_555 65.20(3)
O1 K1 H4 10_445 3_555 66.28(3)
O1 K1 H4 10_445 4_555 27.58(5)
O1 K1 H4 10_445 5_555 114.80(3)
O1 K1 H4 10_445 6_555 113.72(3)
O1 K1 H5 10_445 . 87.54(5)
O1 K1 H5 10_445 4_555 92.46(5)
O1 K1 O1 10_455 10_555 119.817(9)
O1 K1 O2 10_455 7_454 44.17(6)
O1 K1 O2 10_455 8_444 108.15(5)
O1 K1 O2 10_455 9_554 108.19(5)
O1 K1 O2 10_455 16_545 135.83(6)
O1 K1 O2 10_455 17_555 71.85(5)
O1 K1 O2 10_455 18_445 71.81(5)
O1 K1 H1 10_455 1_455 30.092(7)
O1 K1 H1 10_455 . 149.908(7)
O1 K1 H1 10_455 2_545 149.908(6)
O1 K1 H1 10_455 2_555 30.092(6)
O1 K1 H1 10_455 3_555 90.000(7)
O1 K1 H1 10_455 3_665 90.000(7)
O1 K1 H4 10_455 . 65.20(3)
O1 K1 H4 10_455 2_555 66.28(3)
O1 K1 H4 10_455 3_555 152.42(5)
O1 K1 H4 10_455 4_555 114.80(3)
O1 K1 H4 10_455 5_555 113.72(3)
O1 K1 H4 10_455 6_555 27.58(5)
O1 K1 H5 10_455 . 87.54(5)
O1 K1 H5 10_455 4_555 92.46(5)
O1 K1 O2 10_555 7_454 108.15(4)
O1 K1 O2 10_555 8_444 108.19(5)
O1 K1 O2 10_555 9_554 44.17(6)
O1 K1 O2 10_555 16_545 71.85(4)
O1 K1 O2 10_555 17_555 71.81(5)
O1 K1 O2 10_555 18_445 135.83(6)
O1 K1 H1 10_555 1_455 149.908(6)
O1 K1 H1 10_555 . 30.092(6)
O1 K1 H1 10_555 2_545 90.000(8)
O1 K1 H1 10_555 2_555 90.000(8)
O1 K1 H1 10_555 3_555 149.908(6)
O1 K1 H1 10_555 3_665 30.092(6)
O1 K1 H4 10_555 . 66.28(3)
O1 K1 H4 10_555 2_555 152.42(5)
O1 K1 H4 10_555 3_555 65.20(3)
O1 K1 H4 10_555 4_555 113.72(3)
O1 K1 H4 10_555 5_555 27.58(5)
O1 K1 H4 10_555 6_555 114.80(3)
O1 K1 H5 10_555 . 87.54(5)
O1 K1 H5 10_555 4_555 92.46(5)
O2 K1 O2 7_454 8_444 72.98(5)
O2 K1 O2 7_454 9_554 72.98(5)
O2 K1 O2 7_454 16_545 180.0(5)
O2 K1 O2 7_454 17_555 107.02(5)
O2 K1 O2 7_454 18_445 107.02(5)
O2 K1 H1 7_454 1_455 53.52(3)
O2 K1 H1 7_454 . 126.48(3)
O2 K1 H1 7_454 2_545 126.51(3)
O2 K1 H1 7_454 2_555 53.49(3)
O2 K1 H1 7_454 3_555 90.02(2)
O2 K1 H1 7_454 3_665 89.98(2)
O2 K1 H4 7_454 . 93.47(3)
O2 K1 H4 7_454 2_555 94.18(3)
O2 K1 H4 7_454 3_555 163.40(3)
O2 K1 H4 7_454 4_555 86.53(3)
O2 K1 H4 7_454 5_555 85.82(3)
O2 K1 H4 7_454 6_555 16.60(3)
O2 K1 H5 7_454 . 43.37(3)
O2 K1 H5 7_454 4_555 136.63(3)
O2 K1 O2 8_444 9_554 72.98(4)
O2 K1 O2 8_444 16_545 107.02(5)
O2 K1 O2 8_444 17_555 180.0(5)
O2 K1 O2 8_444 18_445 107.02(4)
O2 K1 H1 8_444 1_455 89.98(4)
O2 K1 H1 8_444 . 90.02(4)
O2 K1 H1 8_444 2_545 53.52(4)
O2 K1 H1 8_444 2_555 126.48(4)
O2 K1 H1 8_444 3_555 53.49(3)
O2 K1 H1 8_444 3_665 126.51(3)
O2 K1 H4 8_444 . 163.40(3)
O2 K1 H4 8_444 2_555 93.47(3)
O2 K1 H4 8_444 3_555 94.18(4)
O2 K1 H4 8_444 4_555 16.60(3)
O2 K1 H4 8_444 5_555 86.53(3)
O2 K1 H4 8_444 6_555 85.82(4)
O2 K1 H5 8_444 . 43.37(3)
O2 K1 H5 8_444 4_555 136.63(3)
O2 K1 O2 9_554 16_545 107.02(5)
O2 K1 O2 9_554 17_555 107.02(4)
O2 K1 O2 9_554 18_445 180.0(5)
O2 K1 H1 9_554 1_455 126.51(4)
O2 K1 H1 9_554 . 53.49(4)
O2 K1 H1 9_554 2_545 89.98(4)
O2 K1 H1 9_554 2_555 90.02(4)
O2 K1 H1 9_554 3_555 126.48(2)
O2 K1 H1 9_554 3_665 53.52(2)
O2 K1 H4 9_554 . 94.18(3)
O2 K1 H4 9_554 2_555 163.40(3)
O2 K1 H4 9_554 3_555 93.47(4)
O2 K1 H4 9_554 4_555 85.82(3)
O2 K1 H4 9_554 5_555 16.60(3)
O2 K1 H4 9_554 6_555 86.53(4)
O2 K1 H5 9_554 . 43.37(3)
O2 K1 H5 9_554 4_555 136.63(3)
O2 K1 O2 16_545 17_555 72.98(5)
O2 K1 O2 16_545 18_445 72.98(5)
O2 K1 H1 16_545 1_455 126.48(3)
O2 K1 H1 16_545 . 53.52(3)
O2 K1 H1 16_545 2_545 53.49(3)
O2 K1 H1 16_545 2_555 126.51(3)
O2 K1 H1 16_545 3_555 89.98(2)
O2 K1 H1 16_545 3_665 90.02(2)
O2 K1 H4 16_545 . 86.53(3)
O2 K1 H4 16_545 2_555 85.82(3)
O2 K1 H4 16_545 3_555 16.60(3)
O2 K1 H4 16_545 4_555 93.47(3)
O2 K1 H4 16_545 5_555 94.18(3)
O2 K1 H4 16_545 6_555 163.40(3)
O2 K1 H5 16_545 . 136.63(3)
O2 K1 H5 16_545 4_555 43.37(3)
O2 K1 O2 17_555 18_445 72.98(4)
O2 K1 H1 17_555 1_455 90.02(4)
O2 K1 H1 17_555 . 89.98(4)
O2 K1 H1 17_555 2_545 126.48(4)
O2 K1 H1 17_555 2_555 53.52(4)
O2 K1 H1 17_555 3_555 126.51(3)
O2 K1 H1 17_555 3_665 53.49(3)
O2 K1 H4 17_555 . 16.60(3)
O2 K1 H4 17_555 2_555 86.53(3)
O2 K1 H4 17_555 3_555 85.82(4)
O2 K1 H4 17_555 4_555 163.40(3)
O2 K1 H4 17_555 5_555 93.47(3)
O2 K1 H4 17_555 6_555 94.18(4)
O2 K1 H5 17_555 . 136.63(3)
O2 K1 H5 17_555 4_555 43.37(3)
O2 K1 H1 18_445 1_455 53.49(4)
O2 K1 H1 18_445 . 126.51(4)
O2 K1 H1 18_445 2_545 90.02(4)
O2 K1 H1 18_445 2_555 89.98(4)
O2 K1 H1 18_445 3_555 53.52(2)
O2 K1 H1 18_445 3_665 126.48(2)
O2 K1 H4 18_445 . 85.82(3)
O2 K1 H4 18_445 2_555 16.60(3)
O2 K1 H4 18_445 3_555 86.53(4)
O2 K1 H4 18_445 4_555 94.18(3)
O2 K1 H4 18_445 5_555 163.40(3)
O2 K1 H4 18_445 6_555 93.47(4)
O2 K1 H5 18_445 . 136.63(3)
O2 K1 H5 18_445 4_555 43.37(3)
H1 K1 H1 1_455 . 180.0(5)
H1 K1 H1 1_455 2_545 120.000(7)
H1 K1 H1 1_455 2_555 60.000(7)
H1 K1 H1 1_455 3_555 60.000(7)
H1 K1 H1 1_455 3_665 120.000(7)
H1 K1 H4 1_455 . 89.431(6)
H1 K1 H4 1_455 2_555 41.869(4)
H1 K1 H4 1_455 3_555 138.991(4)
H1 K1 H4 1_455 4_555 90.569(6)
H1 K1 H4 1_455 5_555 138.131(4)
H1 K1 H4 1_455 6_555 41.009(4)
H1 K1 H5 1_455 . 90
H1 K1 H5 1_455 4_555 90
H1 K1 H1 . 2_545 60.000(7)
H1 K1 H1 . 2_555 120.000(7)
H1 K1 H1 . 3_555 120.000(7)
H1 K1 H1 . 3_665 60.000(7)
H1 K1 H4 . . 90.569(6)
H1 K1 H4 . 2_555 138.131(4)
H1 K1 H4 . 3_555 41.009(4)
H1 K1 H4 . 4_555 89.431(6)
H1 K1 H4 . 5_555 41.869(4)
H1 K1 H4 . 6_555 138.991(4)
H1 K1 H5 . . 90
H1 K1 H5 . 4_555 90
H1 K1 H1 2_545 2_555 180.0(5)
H1 K1 H1 2_545 3_555 60.000(7)
H1 K1 H1 2_545 3_665 120.000(7)
H1 K1 H4 2_545 . 138.991(4)
H1 K1 H4 2_545 2_555 89.431(7)
H1 K1 H4 2_545 3_555 41.869(4)
H1 K1 H4 2_545 4_555 41.009(4)
H1 K1 H4 2_545 5_555 90.569(7)
H1 K1 H4 2_545 6_555 138.131(4)
H1 K1 H5 2_545 . 90
H1 K1 H5 2_545 4_555 90
H1 K1 H1 2_555 3_555 120.000(7)
H1 K1 H1 2_555 3_665 60.000(7)
H1 K1 H4 2_555 . 41.009(4)
H1 K1 H4 2_555 2_555 90.569(7)
H1 K1 H4 2_555 3_555 138.131(4)
H1 K1 H4 2_555 4_555 138.991(4)
H1 K1 H4 2_555 5_555 89.431(7)
H1 K1 H4 2_555 6_555 41.869(4)
H1 K1 H5 2_555 . 90
H1 K1 H5 2_555 4_555 90
H1 K1 H1 3_555 3_665 180.0(5)
H1 K1 H4 3_555 . 138.131(5)
H1 K1 H4 3_555 2_555 41.009(5)
H1 K1 H4 3_555 3_555 90.569(6)
H1 K1 H4 3_555 4_555 41.869(5)
H1 K1 H4 3_555 5_555 138.991(5)
H1 K1 H4 3_555 6_555 89.431(6)
H1 K1 H5 3_555 . 90
H1 K1 H5 3_555 4_555 90
H1 K1 H4 3_665 . 41.869(5)
H1 K1 H4 3_665 2_555 138.991(5)
H1 K1 H4 3_665 3_555 89.431(6)
H1 K1 H4 3_665 4_555 138.131(5)
H1 K1 H4 3_665 5_555 41.009(5)
H1 K1 H4 3_665 6_555 90.569(6)
H1 K1 H5 3_665 . 90
H1 K1 H5 3_665 4_555 90
H4 K1 H4 . 2_555 97.127(7)
H4 K1 H4 . 3_555 97.127(5)
H4 K1 H4 . 4_555 180.0(5)
H4 K1 H4 . 5_555 82.873(7)
H4 K1 H4 . 6_555 82.873(5)
H4 K1 H5 . . 120.041(3)
H4 K1 H5 . 4_555 59.959(3)
H4 K1 H4 2_555 3_555 97.127(5)
H4 K1 H4 2_555 4_555 82.873(7)
H4 K1 H4 2_555 5_555 180.0(5)
H4 K1 H4 2_555 6_555 82.873(5)
H4 K1 H5 2_555 . 120.041(3)
H4 K1 H5 2_555 4_555 59.959(3)
H4 K1 H4 3_555 4_555 82.873(5)
H4 K1 H4 3_555 5_555 82.873(5)
H4 K1 H4 3_555 6_555 180.0(5)
H4 K1 H5 3_555 . 120.0414(16)
H4 K1 H5 3_555 4_555 59.9586(16)
H4 K1 H4 4_555 5_555 97.127(7)
H4 K1 H4 4_555 6_555 97.127(5)
H4 K1 H5 4_555 . 59.959(3)
H4 K1 H5 4_555 4_555 120.041(3)
H4 K1 H4 5_555 6_555 97.127(5)
H4 K1 H5 5_555 . 59.959(3)
H4 K1 H5 5_555 4_555 120.041(3)
H4 K1 H5 6_555 . 59.9586(16)
H4 K1 H5 6_555 4_555 120.0414(16)
H5 K1 H5 . 4_555 180.0(5)
K1 N1 O1 . 13_444 0
K1 N1 O1 . 13_544 0
K1 N1 O1 . 13_554 0
K1 N1 O1 . 10_445 0
K1 N1 O1 . 10_455 0
K1 N1 O1 . 10_555 0
K1 N1 O2 . 7_454 0
K1 N1 O2 . 8_444 0
K1 N1 O2 . 9_554 0
K1 N1 O2 . 16_545 0
K1 N1 O2 . 17_555 0
K1 N1 O2 . 18_445 0
K1 N1 H1 . 1_455 0
K1 N1 H1 . . 0
K1 N1 H1 . 2_545 0
K1 N1 H1 . 2_555 0
K1 N1 H1 . 3_555 0
K1 N1 H1 . 3_665 0
K1 N1 H4 . . 0
K1 N1 H4 . 2_555 0
K1 N1 H4 . 3_555 0
K1 N1 H4 . 4_555 0
K1 N1 H4 . 5_555 0
K1 N1 H4 . 6_555 0
K1 N1 H5 . . 0
K1 N1 H5 . 4_555 0
O1 N1 O1 13_444 13_544 119.817(9)
O1 N1 O1 13_444 13_554 119.817(9)
O1 N1 O1 13_444 10_445 60.183(9)
O1 N1 O1 13_444 10_455 60.183(9)
O1 N1 O1 13_444 10_555 180.0(5)
O1 N1 O2 13_444 7_454 71.85(4)
O1 N1 O2 13_444 8_444 71.81(5)
O1 N1 O2 13_444 9_554 135.83(6)
O1 N1 O2 13_444 16_545 108.15(4)
O1 N1 O2 13_444 17_555 108.19(5)
O1 N1 O2 13_444 18_445 44.17(6)
O1 N1 H1 13_444 1_455 30.092(6)
O1 N1 H1 13_444 . 149.908(6)
O1 N1 H1 13_444 2_545 90.000(8)
O1 N1 H1 13_444 2_555 90.000(8)
O1 N1 H1 13_444 3_555 30.092(6)
O1 N1 H1 13_444 3_665 149.908(6)
O1 N1 H4 13_444 . 113.72(3)
O1 N1 H4 13_444 2_555 27.58(5)
O1 N1 H4 13_444 3_555 114.80(3)
O1 N1 H4 13_444 4_555 66.28(3)
O1 N1 H4 13_444 5_555 152.42(5)
O1 N1 H4 13_444 6_555 65.20(3)
O1 N1 H5 13_444 . 92.46(5)
O1 N1 H5 13_444 4_555 87.54(5)
O1 N1 O1 13_544 13_554 119.817(8)
O1 N1 O1 13_544 10_445 60.183(8)
O1 N1 O1 13_544 10_455 180.0(5)
O1 N1 O1 13_544 10_555 60.183(9)
O1 N1 O2 13_544 7_454 135.83(6)
O1 N1 O2 13_544 8_444 71.85(5)
O1 N1 O2 13_544 9_554 71.81(5)
O1 N1 O2 13_544 16_545 44.17(6)
O1 N1 O2 13_544 17_555 108.15(5)
O1 N1 O2 13_544 18_445 108.19(5)
O1 N1 H1 13_544 1_455 149.908(7)
O1 N1 H1 13_544 . 30.092(7)
O1 N1 H1 13_544 2_545 30.092(6)
O1 N1 H1 13_544 2_555 149.908(6)
O1 N1 H1 13_544 3_555 90.000(7)
O1 N1 H1 13_544 3_665 90.000(7)
O1 N1 H4 13_544 . 114.80(3)
O1 N1 H4 13_544 2_555 113.72(3)
O1 N1 H4 13_544 3_555 27.58(5)
O1 N1 H4 13_544 4_555 65.20(3)
O1 N1 H4 13_544 5_555 66.28(3)
O1 N1 H4 13_544 6_555 152.42(5)
O1 N1 H5 13_544 . 92.46(5)
O1 N1 H5 13_544 4_555 87.54(5)
O1 N1 O1 13_554 10_445 180.0(5)
O1 N1 O1 13_554 10_455 60.183(8)
O1 N1 O1 13_554 10_555 60.183(9)
O1 N1 O2 13_554 7_454 71.81(4)
O1 N1 O2 13_554 8_444 135.83(6)
O1 N1 O2 13_554 9_554 71.85(5)
O1 N1 O2 13_554 16_545 108.19(4)
O1 N1 O2 13_554 17_555 44.17(6)
O1 N1 O2 13_554 18_445 108.15(5)
O1 N1 H1 13_554 1_455 90.000(7)
O1 N1 H1 13_554 . 90.000(7)
O1 N1 H1 13_554 2_545 149.908(6)
O1 N1 H1 13_554 2_555 30.092(6)
O1 N1 H1 13_554 3_555 149.908(7)
O1 N1 H1 13_554 3_665 30.092(7)
O1 N1 H4 13_554 . 27.58(5)
O1 N1 H4 13_554 2_555 114.80(3)
O1 N1 H4 13_554 3_555 113.72(3)
O1 N1 H4 13_554 4_555 152.42(5)
O1 N1 H4 13_554 5_555 65.20(3)
O1 N1 H4 13_554 6_555 66.28(3)
O1 N1 H5 13_554 . 92.46(5)
O1 N1 H5 13_554 4_555 87.54(5)
O1 N1 O1 10_445 10_455 119.817(8)
O1 N1 O1 10_445 10_555 119.817(9)
O1 N1 O2 10_445 7_454 108.19(4)
O1 N1 O2 10_445 8_444 44.17(6)
O1 N1 O2 10_445 9_554 108.15(5)
O1 N1 O2 10_445 16_545 71.81(4)
O1 N1 O2 10_445 17_555 135.83(6)
O1 N1 O2 10_445 18_445 71.85(5)
O1 N1 H1 10_445 1_455 90.000(7)
O1 N1 H1 10_445 . 90.000(7)
O1 N1 H1 10_445 2_545 30.092(6)
O1 N1 H1 10_445 2_555 149.908(6)
O1 N1 H1 10_445 3_555 30.092(7)
O1 N1 H1 10_445 3_665 149.908(7)
O1 N1 H4 10_445 . 152.42(5)
O1 N1 H4 10_445 2_555 65.20(3)
O1 N1 H4 10_445 3_555 66.28(3)
O1 N1 H4 10_445 4_555 27.58(5)
O1 N1 H4 10_445 5_555 114.80(3)
O1 N1 H4 10_445 6_555 113.72(3)
O1 N1 H5 10_445 . 87.54(5)
O1 N1 H5 10_445 4_555 92.46(5)
O1 N1 O1 10_455 10_555 119.817(9)
O1 N1 O2 10_455 7_454 44.17(6)
O1 N1 O2 10_455 8_444 108.15(5)
O1 N1 O2 10_455 9_554 108.19(5)
O1 N1 O2 10_455 16_545 135.83(6)
O1 N1 O2 10_455 17_555 71.85(5)
O1 N1 O2 10_455 18_445 71.81(5)
O1 N1 H1 10_455 1_455 30.092(7)
O1 N1 H1 10_455 . 149.908(7)
O1 N1 H1 10_455 2_545 149.908(6)
O1 N1 H1 10_455 2_555 30.092(6)
O1 N1 H1 10_455 3_555 90.000(7)
O1 N1 H1 10_455 3_665 90.000(7)
O1 N1 H4 10_455 . 65.20(3)
O1 N1 H4 10_455 2_555 66.28(3)
O1 N1 H4 10_455 3_555 152.42(5)
O1 N1 H4 10_455 4_555 114.80(3)
O1 N1 H4 10_455 5_555 113.72(3)
O1 N1 H4 10_455 6_555 27.58(5)
O1 N1 H5 10_455 . 87.54(5)
O1 N1 H5 10_455 4_555 92.46(5)
O1 N1 O2 10_555 7_454 108.15(4)
O1 N1 O2 10_555 8_444 108.19(5)
O1 N1 O2 10_555 9_554 44.17(6)
O1 N1 O2 10_555 16_545 71.85(4)
O1 N1 O2 10_555 17_555 71.81(5)
O1 N1 O2 10_555 18_445 135.83(6)
O1 N1 H1 10_555 1_455 149.908(6)
O1 N1 H1 10_555 . 30.092(6)
O1 N1 H1 10_555 2_545 90.000(8)
O1 N1 H1 10_555 2_555 90.000(8)
O1 N1 H1 10_555 3_555 149.908(6)
O1 N1 H1 10_555 3_665 30.092(6)
O1 N1 H4 10_555 . 66.28(3)
O1 N1 H4 10_555 2_555 152.42(5)
O1 N1 H4 10_555 3_555 65.20(3)
O1 N1 H4 10_555 4_555 113.72(3)
O1 N1 H4 10_555 5_555 27.58(5)
O1 N1 H4 10_555 6_555 114.80(3)
O1 N1 H5 10_555 . 87.54(5)
O1 N1 H5 10_555 4_555 92.46(5)
O2 N1 O2 7_454 8_444 72.98(5)
O2 N1 O2 7_454 9_554 72.98(5)
O2 N1 O2 7_454 16_545 180.0(5)
O2 N1 O2 7_454 17_555 107.02(5)
O2 N1 O2 7_454 18_445 107.02(5)
O2 N1 H1 7_454 1_455 53.52(3)
O2 N1 H1 7_454 . 126.48(3)
O2 N1 H1 7_454 2_545 126.51(3)
O2 N1 H1 7_454 2_555 53.49(3)
O2 N1 H1 7_454 3_555 90.02(2)
O2 N1 H1 7_454 3_665 89.98(2)
O2 N1 H4 7_454 . 93.47(3)
O2 N1 H4 7_454 2_555 94.18(3)
O2 N1 H4 7_454 3_555 163.40(3)
O2 N1 H4 7_454 4_555 86.53(3)
O2 N1 H4 7_454 5_555 85.82(3)
O2 N1 H4 7_454 6_555 16.60(3)
O2 N1 H5 7_454 . 43.37(3)
O2 N1 H5 7_454 4_555 136.63(3)
O2 N1 O2 8_444 9_554 72.98(4)
O2 N1 O2 8_444 16_545 107.02(5)
O2 N1 O2 8_444 17_555 180.0(5)
O2 N1 O2 8_444 18_445 107.02(4)
O2 N1 H1 8_444 1_455 89.98(4)
O2 N1 H1 8_444 . 90.02(4)
O2 N1 H1 8_444 2_545 53.52(4)
O2 N1 H1 8_444 2_555 126.48(4)
O2 N1 H1 8_444 3_555 53.49(3)
O2 N1 H1 8_444 3_665 126.51(3)
O2 N1 H4 8_444 . 163.40(3)
O2 N1 H4 8_444 2_555 93.47(3)
O2 N1 H4 8_444 3_555 94.18(4)
O2 N1 H4 8_444 4_555 16.60(3)
O2 N1 H4 8_444 5_555 86.53(3)
O2 N1 H4 8_444 6_555 85.82(4)
O2 N1 H5 8_444 . 43.37(3)
O2 N1 H5 8_444 4_555 136.63(3)
O2 N1 O2 9_554 16_545 107.02(5)
O2 N1 O2 9_554 17_555 107.02(4)
O2 N1 O2 9_554 18_445 180.0(5)
O2 N1 H1 9_554 1_455 126.51(4)
O2 N1 H1 9_554 . 53.49(4)
O2 N1 H1 9_554 2_545 89.98(4)
O2 N1 H1 9_554 2_555 90.02(4)
O2 N1 H1 9_554 3_555 126.48(2)
O2 N1 H1 9_554 3_665 53.52(2)
O2 N1 H4 9_554 . 94.18(3)
O2 N1 H4 9_554 2_555 163.40(3)
O2 N1 H4 9_554 3_555 93.47(4)
O2 N1 H4 9_554 4_555 85.82(3)
O2 N1 H4 9_554 5_555 16.60(3)
O2 N1 H4 9_554 6_555 86.53(4)
O2 N1 H5 9_554 . 43.37(3)
O2 N1 H5 9_554 4_555 136.63(3)
O2 N1 O2 16_545 17_555 72.98(5)
O2 N1 O2 16_545 18_445 72.98(5)
O2 N1 H1 16_545 1_455 126.48(3)
O2 N1 H1 16_545 . 53.52(3)
O2 N1 H1 16_545 2_545 53.49(3)
O2 N1 H1 16_545 2_555 126.51(3)
O2 N1 H1 16_545 3_555 89.98(2)
O2 N1 H1 16_545 3_665 90.02(2)
O2 N1 H4 16_545 . 86.53(3)
O2 N1 H4 16_545 2_555 85.82(3)
O2 N1 H4 16_545 3_555 16.60(3)
O2 N1 H4 16_545 4_555 93.47(3)
O2 N1 H4 16_545 5_555 94.18(3)
O2 N1 H4 16_545 6_555 163.40(3)
O2 N1 H5 16_545 . 136.63(3)
O2 N1 H5 16_545 4_555 43.37(3)
O2 N1 O2 17_555 18_445 72.98(4)
O2 N1 H1 17_555 1_455 90.02(4)
O2 N1 H1 17_555 . 89.98(4)
O2 N1 H1 17_555 2_545 126.48(4)
O2 N1 H1 17_555 2_555 53.52(4)
O2 N1 H1 17_555 3_555 126.51(3)
O2 N1 H1 17_555 3_665 53.49(3)
O2 N1 H4 17_555 . 16.60(3)
O2 N1 H4 17_555 2_555 86.53(3)
O2 N1 H4 17_555 3_555 85.82(4)
O2 N1 H4 17_555 4_555 163.40(3)
O2 N1 H4 17_555 5_555 93.47(3)
O2 N1 H4 17_555 6_555 94.18(4)
O2 N1 H5 17_555 . 136.63(3)
O2 N1 H5 17_555 4_555 43.37(3)
O2 N1 H1 18_445 1_455 53.49(4)
O2 N1 H1 18_445 . 126.51(4)
O2 N1 H1 18_445 2_545 90.02(4)
O2 N1 H1 18_445 2_555 89.98(4)
O2 N1 H1 18_445 3_555 53.52(2)
O2 N1 H1 18_445 3_665 126.48(2)
O2 N1 H4 18_445 . 85.82(3)
O2 N1 H4 18_445 2_555 16.60(3)
O2 N1 H4 18_445 3_555 86.53(4)
O2 N1 H4 18_445 4_555 94.18(3)
O2 N1 H4 18_445 5_555 163.40(3)
O2 N1 H4 18_445 6_555 93.47(4)
O2 N1 H5 18_445 . 136.63(3)
O2 N1 H5 18_445 4_555 43.37(3)
H1 N1 H1 1_455 . 180.0(5)
H1 N1 H1 1_455 2_545 120.000(7)
H1 N1 H1 1_455 2_555 60.000(7)
H1 N1 H1 1_455 3_555 60.000(7)
H1 N1 H1 1_455 3_665 120.000(7)
H1 N1 H4 1_455 . 89.431(6)
H1 N1 H4 1_455 2_555 41.869(4)
H1 N1 H4 1_455 3_555 138.991(4)
H1 N1 H4 1_455 4_555 90.569(6)
H1 N1 H4 1_455 5_555 138.131(4)
H1 N1 H4 1_455 6_555 41.009(4)
H1 N1 H5 1_455 . 90
H1 N1 H5 1_455 4_555 90
H1 N1 H1 . 2_545 60.000(7)
H1 N1 H1 . 2_555 120.000(7)
H1 N1 H1 . 3_555 120.000(7)
H1 N1 H1 . 3_665 60.000(7)
H1 N1 H4 . . 90.569(6)
H1 N1 H4 . 2_555 138.131(4)
H1 N1 H4 . 3_555 41.009(4)
H1 N1 H4 . 4_555 89.431(6)
H1 N1 H4 . 5_555 41.869(4)
H1 N1 H4 . 6_555 138.991(4)
H1 N1 H5 . . 90
H1 N1 H5 . 4_555 90
H1 N1 H1 2_545 2_555 180.0(5)
H1 N1 H1 2_545 3_555 60.000(7)
H1 N1 H1 2_545 3_665 120.000(7)
H1 N1 H4 2_545 . 138.991(4)
H1 N1 H4 2_545 2_555 89.431(7)
H1 N1 H4 2_545 3_555 41.869(4)
H1 N1 H4 2_545 4_555 41.009(4)
H1 N1 H4 2_545 5_555 90.569(7)
H1 N1 H4 2_545 6_555 138.131(4)
H1 N1 H5 2_545 . 90
H1 N1 H5 2_545 4_555 90
H1 N1 H1 2_555 3_555 120.000(7)
H1 N1 H1 2_555 3_665 60.000(7)
H1 N1 H4 2_555 . 41.009(4)
H1 N1 H4 2_555 2_555 90.569(7)
H1 N1 H4 2_555 3_555 138.131(4)
H1 N1 H4 2_555 4_555 138.991(4)
H1 N1 H4 2_555 5_555 89.431(7)
H1 N1 H4 2_555 6_555 41.869(4)
H1 N1 H5 2_555 . 90
H1 N1 H5 2_555 4_555 90
H1 N1 H1 3_555 3_665 180.0(5)
H1 N1 H4 3_555 . 138.131(5)
H1 N1 H4 3_555 2_555 41.009(5)
H1 N1 H4 3_555 3_555 90.569(6)
H1 N1 H4 3_555 4_555 41.869(5)
H1 N1 H4 3_555 5_555 138.991(5)
H1 N1 H4 3_555 6_555 89.431(6)
H1 N1 H5 3_555 . 90
H1 N1 H5 3_555 4_555 90
H1 N1 H4 3_665 . 41.869(5)
H1 N1 H4 3_665 2_555 138.991(5)
H1 N1 H4 3_665 3_555 89.431(6)
H1 N1 H4 3_665 4_555 138.131(5)
H1 N1 H4 3_665 5_555 41.009(5)
H1 N1 H4 3_665 6_555 90.569(6)
H1 N1 H5 3_665 . 90
H1 N1 H5 3_665 4_555 90
H4 N1 H4 . 2_555 97.127(7)
H4 N1 H4 . 3_555 97.127(5)
H4 N1 H4 . 4_555 180.0(5)
H4 N1 H4 . 5_555 82.873(7)
H4 N1 H4 . 6_555 82.873(5)
H4 N1 H5 . . 120.041(3)
H4 N1 H5 . 4_555 59.959(3)
H4 N1 H4 2_555 3_555 97.127(5)
H4 N1 H4 2_555 4_555 82.873(7)
H4 N1 H4 2_555 5_555 180.0(5)
H4 N1 H4 2_555 6_555 82.873(5)
H4 N1 H5 2_555 . 120.041(3)
H4 N1 H5 2_555 4_555 59.959(3)
H4 N1 H4 3_555 4_555 82.873(5)
H4 N1 H4 3_555 5_555 82.873(5)
H4 N1 H4 3_555 6_555 180.0(5)
H4 N1 H5 3_555 . 120.0414(16)
H4 N1 H5 3_555 4_555 59.9586(16)
H4 N1 H4 4_555 5_555 97.127(7)
H4 N1 H4 4_555 6_555 97.127(5)
H4 N1 H5 4_555 . 59.959(3)
H4 N1 H5 4_555 4_555 120.041(3)
H4 N1 H4 5_555 6_555 97.127(5)
H4 N1 H5 5_555 . 59.959(3)
H4 N1 H5 5_555 4_555 120.041(3)
H4 N1 H5 6_555 . 59.9586(16)
H4 N1 H5 6_555 4_555 120.0414(16)
H5 N1 H5 . 4_555 180.0(5)
N2 K2 O1 . . 180.0(5)
N2 K2 O2 . 13_444 106.28(4)
N2 K2 O2 . 13_554 106.27(4)
N2 K2 O2 . 14_444 106.27(4)
N2 K2 O2 . 14_544 106.28(4)
N2 K2 O2 . 15_544 106.27(4)
N2 K2 O2 . 15_554 106.28(4)
N2 K2 O2 . 16_545 39.83(4)
N2 K2 O2 . 17_555 39.83(4)
N2 K2 O2 . 18_445 39.83(4)
N2 K2 H2 . . 98.59(12)
N2 K2 H2 . 2_555 98.59(12)
N2 K2 H2 . 3_555 98.59(12)
N2 K2 H3 . . 0.0(5)
N2 K2 H5 . 4_555 0.0(5)
O1 K2 O2 . 13_444 73.72(4)
O1 K2 O2 . 13_554 73.73(4)
O1 K2 O2 . 14_444 73.73(4)
O1 K2 O2 . 14_544 73.72(4)
O1 K2 O2 . 15_544 73.73(4)
O1 K2 O2 . 15_554 73.72(4)
O1 K2 O2 . 16_545 140.17(4)
O1 K2 O2 . 17_555 140.17(4)
O1 K2 O2 . 18_445 140.17(4)
O1 K2 H2 . . 81.41(12)
O1 K2 H2 . 2_555 81.41(12)
O1 K2 H2 . 3_555 81.41(12)
O1 K2 H3 . . 180.0(5)
O1 K2 H5 . 4_555 180.0(5)
O2 K2 O2 13_444 13_554 145.44(7)
O2 K2 O2 13_444 14_444 46.17(5)
O2 K2 O2 13_444 14_544 112.47(5)
O2 K2 O2 13_444 15_544 68.50(5)
O2 K2 O2 13_444 15_554 112.47(5)
O2 K2 O2 13_444 16_545 106.14(4)
O2 K2 O2 13_444 17_555 135.52(6)
O2 K2 O2 13_444 18_445 69.77(4)
O2 K2 H2 13_444 . 137.06(9)
O2 K2 H2 13_444 2_555 25.22(5)
O2 K2 H2 13_444 3_555 92.70(5)
O2 K2 H3 13_444 . 106.28(4)
O2 K2 H5 13_444 4_555 106.28(4)
O2 K2 O2 13_554 14_444 112.48(5)
O2 K2 O2 13_554 14_544 68.50(5)
O2 K2 O2 13_554 15_544 112.48(5)
O2 K2 O2 13_554 15_554 46.17(5)
O2 K2 O2 13_554 16_545 106.17(4)
O2 K2 O2 13_554 17_555 69.74(4)
O2 K2 O2 13_554 18_445 135.48(6)
O2 K2 H2 13_554 . 24.25(5)
O2 K2 H2 13_554 2_555 136.22(9)
O2 K2 H2 13_554 3_555 93.68(5)
O2 K2 H3 13_554 . 106.27(4)
O2 K2 H5 13_554 4_555 106.27(4)
O2 K2 O2 14_444 14_544 145.44(7)
O2 K2 O2 14_444 15_544 112.48(6)
O2 K2 O2 14_444 15_554 68.50(5)
O2 K2 O2 14_444 16_545 135.48(5)
O2 K2 O2 14_444 17_555 106.17(5)
O2 K2 O2 14_444 18_445 69.74(5)
O2 K2 H2 14_444 . 93.68(5)
O2 K2 H2 14_444 2_555 24.25(5)
O2 K2 H2 14_444 3_555 136.22(9)
O2 K2 H3 14_444 . 106.27(4)
O2 K2 H5 14_444 4_555 106.27(4)
O2 K2 O2 14_544 15_544 46.17(5)
O2 K2 O2 14_544 15_554 112.47(6)
O2 K2 O2 14_544 16_545 69.77(4)
O2 K2 O2 14_544 17_555 106.14(5)
O2 K2 O2 14_544 18_445 135.52(6)
O2 K2 H2 14_544 . 92.70(5)
O2 K2 H2 14_544 2_555 137.06(9)
O2 K2 H2 14_544 3_555 25.22(5)
O2 K2 H3 14_544 . 106.28(4)
O2 K2 H5 14_544 4_555 106.28(4)
O2 K2 O2 15_544 15_554 145.44(7)
O2 K2 O2 15_544 16_545 69.74(4)
O2 K2 O2 15_544 17_555 135.48(7)
O2 K2 O2 15_544 18_445 106.17(5)
O2 K2 H2 15_544 . 136.22(9)
O2 K2 H2 15_544 2_555 93.68(5)
O2 K2 H2 15_544 3_555 24.25(5)
O2 K2 H3 15_544 . 106.27(4)
O2 K2 H5 15_544 4_555 106.27(4)
O2 K2 O2 15_554 16_545 135.52(6)
O2 K2 O2 15_554 17_555 69.77(5)
O2 K2 O2 15_554 18_445 106.14(5)
O2 K2 H2 15_554 . 25.22(5)
O2 K2 H2 15_554 2_555 92.70(5)
O2 K2 H2 15_554 3_555 137.06(9)
O2 K2 H3 15_554 . 106.28(4)
O2 K2 H5 15_554 4_555 106.28(4)
O2 K2 O2 16_545 17_555 67.38(6)
O2 K2 O2 16_545 18_445 67.38(6)
O2 K2 H2 16_545 . 115.26(10)
O2 K2 H2 16_545 2_555 115.85(10)
O2 K2 H2 16_545 3_555 58.76(10)
O2 K2 H3 16_545 . 39.83(4)
O2 K2 H5 16_545 4_555 39.83(4)
O2 K2 O2 17_555 18_445 67.38(5)
O2 K2 H2 17_555 . 58.76(10)
O2 K2 H2 17_555 2_555 115.26(11)
O2 K2 H2 17_555 3_555 115.85(11)
O2 K2 H3 17_555 . 39.83(4)
O2 K2 H5 17_555 4_555 39.83(4)
O2 K2 H2 18_445 . 115.85(11)
O2 K2 H2 18_445 2_555 58.76(10)
O2 K2 H2 18_445 3_555 115.26(11)
O2 K2 H3 18_445 . 39.83(4)
O2 K2 H5 18_445 4_555 39.83(4)
H2 K2 H2 . 2_555 117.81(6)
H2 K2 H2 . 3_555 117.81(6)
H2 K2 H3 . . 98.59(12)
H2 K2 H5 . 4_555 98.59(12)
H2 K2 H2 2_555 3_555 117.81(6)
H2 K2 H3 2_555 . 98.59(12)
H2 K2 H5 2_555 4_555 98.59(12)
H2 K2 H3 3_555 . 98.59(12)
H2 K2 H5 3_555 4_555 98.59(12)
H3 K2 H5 . 4_555 0.0(5)
K2 N2 O1 . . 0.0(5)
K2 N2 O2 . 13_444 73.67(3)
K2 N2 O2 . 13_554 73.68(3)
K2 N2 O2 . 14_444 73.68(3)
K2 N2 O2 . 14_544 73.67(3)
K2 N2 O2 . 15_544 73.68(3)
K2 N2 O2 . 15_554 73.67(3)
K2 N2 O2 . 16_545 140.13(3)
K2 N2 O2 . 17_555 140.13(3)
K2 N2 O2 . 18_445 140.13(3)
K2 N2 H2 . . 81.2158(10)
K2 N2 H2 . 2_555 81.2158(9)
K2 N2 H2 . 3_555 81.2158(6)
K2 N2 H3 . . 180.0(5)
K2 N2 H5 . 4_555 180.0(5)
O1 N2 H2 . . 81.2158(10)
O1 N2 H2 . 2_555 81.2158(9)
O1 N2 H2 . 3_555 81.2158(6)
O1 N2 H3 . . 180.0(5)
O1 N2 H5 . 4_555 180.0(5)
O2 N2 H2 13_444 . 136.92(3)
O2 N2 H2 13_444 2_555 25.17(3)
O2 N2 H2 13_444 3_555 92.63(3)
O2 N2 H3 13_444 . 106.33(3)
O2 N2 H5 13_444 4_555 106.33(3)
O2 N2 H2 13_554 . 24.20(3)
O2 N2 H2 13_554 2_555 136.09(3)
O2 N2 H2 13_554 3_555 93.61(3)
O2 N2 H3 13_554 . 106.32(3)
O2 N2 H5 13_554 4_555 106.32(3)
O2 N2 O2 14_444 15_544 112.43(5)
O2 N2 O2 14_444 15_554 68.48(5)
O2 N2 O2 14_444 17_555 106.21(5)
O2 N2 O2 14_444 18_445 69.76(5)
O2 N2 H2 14_444 . 93.61(4)
O2 N2 H2 14_444 2_555 24.20(3)
O2 N2 H2 14_444 3_555 136.09(4)
O2 N2 H3 14_444 . 106.32(3)
O2 N2 H5 14_444 4_555 106.32(3)
O2 N2 O2 14_544 15_544 46.15(4)
O2 N2 O2 14_544 15_554 112.42(5)
O2 N2 O2 14_544 16_545 69.79(4)
O2 N2 O2 14_544 17_555 106.18(4)
O2 N2 H2 14_544 . 92.63(3)
O2 N2 H2 14_544 2_555 136.92(3)
O2 N2 H2 14_544 3_555 25.17(3)
O2 N2 H3 14_544 . 106.33(3)
O2 N2 H5 14_544 4_555 106.33(3)
O2 N2 O2 15_544 16_545 69.76(4)
O2 N2 O2 15_544 18_445 106.21(4)
O2 N2 H2 15_544 . 136.09(3)
O2 N2 H2 15_544 2_555 93.61(3)
O2 N2 H2 15_544 3_555 24.20(3)
O2 N2 H3 15_544 . 106.32(3)
O2 N2 H5 15_544 4_555 106.32(3)
O2 N2 O2 15_554 17_555 69.79(5)
O2 N2 O2 15_554 18_445 106.18(5)
O2 N2 H2 15_554 . 25.17(3)
O2 N2 H2 15_554 2_555 92.63(4)
O2 N2 H2 15_554 3_555 136.92(4)
O2 N2 H3 15_554 . 106.33(3)
O2 N2 H5 15_554 4_555 106.33(3)
O2 N2 H2 16_545 . 115.42(2)
O2 N2 H2 16_545 2_555 116.01(2)
O2 N2 H2 16_545 3_555 58.92(3)
O2 N2 H3 16_545 . 39.87(3)
O2 N2 H5 16_545 4_555 39.87(3)
O2 N2 H2 17_555 . 58.92(3)
O2 N2 H2 17_555 2_555 115.42(3)
O2 N2 H2 17_555 3_555 116.01(4)
O2 N2 H3 17_555 . 39.87(3)
O2 N2 H5 17_555 4_555 39.87(3)
O2 N2 H2 18_445 . 116.01(3)
O2 N2 H2 18_445 2_555 58.92(3)
O2 N2 H2 18_445 3_555 115.42(4)
O2 N2 H3 18_445 . 39.87(3)
O2 N2 H5 18_445 4_555 39.87(3)
H2 N2 H2 . 2_555 117.711(7)
H2 N2 H2 . 3_555 117.711(6)
H2 N2 H3 . . 98.7842(10)
H2 N2 H5 . 4_555 98.7842(10)
H2 N2 H2 2_555 3_555 117.711(7)
H2 N2 H3 2_555 . 98.7842(9)
H2 N2 H5 2_555 4_555 98.7842(9)
H2 N2 H3 3_555 . 98.7842(6)
H2 N2 H5 3_555 4_555 98.7842(6)
H3 N2 H5 . 4_555 0.0(5)
O1 S1 O2 . 4_556 107.80(6)
O1 S1 O2 . 5_556 107.80(6)
O1 S1 O2 . 6_556 107.80(6)
O1 S1 H1 . 7_455 45.456(9)
O1 S1 H1 . 8_445 45.456(9)
O1 S1 H1 . 9_555 45.456(9)
O1 S1 H2 . 16_555 115.027(10)
O1 S1 H2 . 17_445 115.027(9)
O1 S1 H2 . 18_545 115.027(9)
O1 S1 H4 . 7_445 64.937(9)
O1 S1 H4 . 8_555 64.937(9)
O1 S1 H4 . 9_455 64.937(9)
O2 S1 O2 4_556 5_556 111.09(9)
O2 S1 O2 4_556 6_556 111.09(9)
O2 S1 H1 4_556 7_455 82.85(5)
O2 S1 H1 4_556 8_445 82.80(5)
O2 S1 H1 4_556 9_555 153.25(6)
O2 S1 H2 4_556 16_555 55.78(4)
O2 S1 H2 4_556 17_445 56.02(4)
O2 S1 H2 4_556 18_545 137.18(6)
O2 S1 H4 4_556 7_445 123.89(4)
O2 S1 H4 4_556 8_555 124.32(4)
O2 S1 H4 4_556 9_455 42.86(6)
O2 S1 O2 5_556 6_556 111.09(9)
O2 S1 H1 5_556 7_455 153.25(6)
O2 S1 H1 5_556 8_445 82.85(6)
O2 S1 H1 5_556 9_555 82.80(7)
O2 S1 H2 5_556 16_555 137.18(6)
O2 S1 H2 5_556 17_445 55.78(8)
O2 S1 H2 5_556 18_545 56.02(7)
O2 S1 H4 5_556 7_445 42.86(6)
O2 S1 H4 5_556 8_555 123.89(8)
O2 S1 H4 5_556 9_455 124.32(7)
O2 S1 H1 6_556 7_455 82.80(6)
O2 S1 H1 6_556 8_445 153.25(6)
O2 S1 H1 6_556 9_555 82.85(7)
O2 S1 H2 6_556 16_555 56.02(7)
O2 S1 H2 6_556 17_445 137.18(6)
O2 S1 H2 6_556 18_545 55.78(7)
O2 S1 H4 6_556 7_445 124.32(7)
O2 S1 H4 6_556 8_555 42.86(6)
O2 S1 H4 6_556 9_455 123.89(7)
H1 S1 H1 7_455 8_445 76.227(15)
H1 S1 H1 7_455 9_555 76.227(14)
H1 S1 H2 7_455 16_555 69.572(6)
H1 S1 H2 7_455 17_445 128.418(7)
H1 S1 H2 7_455 18_545 128.162(8)
H1 S1 H4 7_455 7_445 110.393(18)
H1 S1 H4 7_455 8_555 51.821(7)
H1 S1 H4 7_455 9_455 51.555(7)
H1 S1 H1 8_445 9_555 76.227(14)
H1 S1 H2 8_445 16_555 128.162(7)
H1 S1 H2 8_445 17_445 69.572(5)
H1 S1 H2 8_445 18_545 128.418(8)
H1 S1 H4 8_445 7_445 51.555(7)
H1 S1 H4 8_445 8_555 110.393(18)
H1 S1 H4 8_445 9_455 51.821(7)
H1 S1 H2 9_555 16_555 128.418(8)
H1 S1 H2 9_555 17_445 128.162(8)
H1 S1 H2 9_555 18_545 69.572(3)
H1 S1 H4 9_555 7_445 51.821(7)
H1 S1 H4 9_555 8_555 51.555(8)
H1 S1 H4 9_555 9_455 110.393(18)
H2 S1 H2 16_555 17_445 103.388(13)
H2 S1 H2 16_555 18_545 103.388(12)
H2 S1 H4 16_555 7_445 179.666(5)
H2 S1 H4 16_555 8_555 76.901(7)
H2 S1 H4 16_555 9_455 76.366(5)
H2 S1 H2 17_445 18_545 103.388(12)
H2 S1 H4 17_445 7_445 76.366(7)
H2 S1 H4 17_445 8_555 179.666(5)
H2 S1 H4 17_445 9_455 76.901(5)
H2 S1 H4 18_545 7_445 76.901(6)
H2 S1 H4 18_545 8_555 76.366(5)
H2 S1 H4 18_545 9_455 179.666(5)
H4 S1 H4 7_445 8_555 103.346(13)
H4 S1 H4 7_445 9_455 103.346(12)
H4 S1 H4 8_555 9_455 103.346(12)
K1 O1 K1 7_445 7_455 119.817(10)
K1 O1 K1 7_445 7_555 119.817(10)
K1 O1 N1 7_445 7_445 0.0(5)
K1 O1 N1 7_445 7_455 119.817(10)
K1 O1 N1 7_445 7_555 119.817(10)
K1 O1 K2 7_445 . 87.54(5)
K1 O1 N2 7_445 . 87.54(5)
K1 O1 S1 7_445 . 92.46(5)
K1 O1 O1 7_445 16_445 59.908(8)
K1 O1 O1 7_445 16_545 59.908(7)
K1 O1 O1 7_445 16_555 172.62(10)
K1 O1 O2 7_445 4_556 108.85(6)
K1 O1 O2 7_445 5_556 57.21(4)
K1 O1 O2 7_445 6_556 108.90(6)
K1 O1 H1 7_445 7_455 172.62(14)
K1 O1 H1 7_445 8_445 59.908(8)
K1 O1 H1 7_445 9_555 59.908(7)
K1 O1 H2 7_445 . 103.74(6)
K1 O1 H2 7_445 2_555 79.72(4)
K1 O1 H2 7_445 3_555 79.46(4)
K1 O1 H4 7_445 7_445 8.676(12)
K1 O1 H4 7_445 8_555 119.898(9)
K1 O1 H4 7_445 9_455 120.269(9)
K1 O1 H4 7_445 10_455 107.094(16)
K1 O1 H4 7_445 10_555 107.004(16)
K1 O1 H4 7_445 11_445 14.535(4)
K1 O1 H4 7_445 11_455 130.66(2)
K1 O1 H4 7_445 12_445 14.585(4)
K1 O1 H4 7_445 12_555 130.56(2)
K1 O1 K1 7_455 7_555 119.817(10)
K1 O1 N1 7_455 7_445 119.817(10)
K1 O1 N1 7_455 7_455 0.0(5)
K1 O1 N1 7_455 7_555 119.817(10)
K1 O1 K2 7_455 . 87.54(5)
K1 O1 N2 7_455 . 87.54(5)
K1 O1 S1 7_455 . 92.46(5)
K1 O1 O1 7_455 16_445 59.908(8)
K1 O1 O1 7_455 16_545 172.62(10)
K1 O1 O1 7_455 16_555 59.908(7)
K1 O1 O2 7_455 4_556 57.21(4)
K1 O1 O2 7_455 5_556 108.90(7)
K1 O1 O2 7_455 6_556 108.85(7)
K1 O1 H1 7_455 7_455 59.908(7)
K1 O1 H1 7_455 8_445 59.908(8)
K1 O1 H1 7_455 9_555 172.62(14)
K1 O1 H2 7_455 . 79.72(4)
K1 O1 H2 7_455 2_555 79.46(4)
K1 O1 H2 7_455 3_555 103.74(6)
K1 O1 H4 7_455 7_445 119.898(9)
K1 O1 H4 7_455 8_555 120.269(9)
K1 O1 H4 7_455 9_455 8.676(12)
K1 O1 H4 7_455 10_455 14.535(4)
K1 O1 H4 7_455 10_555 130.66(2)
K1 O1 H4 7_455 11_445 130.56(2)
K1 O1 H4 7_455 11_455 14.585(4)
K1 O1 H4 7_455 12_445 107.004(16)
K1 O1 H4 7_455 12_555 107.094(16)
K1 O1 N1 7_555 7_445 119.817(10)
K1 O1 N1 7_555 7_455 119.817(10)
K1 O1 N1 7_555 7_555 0.0(5)
K1 O1 K2 7_555 . 87.54(5)
K1 O1 N2 7_555 . 87.54(5)
K1 O1 S1 7_555 . 92.46(5)
K1 O1 O1 7_555 16_445 172.62(10)
K1 O1 O1 7_555 16_545 59.908(8)
K1 O1 O1 7_555 16_555 59.908(8)
K1 O1 O2 7_555 4_556 108.90(6)
K1 O1 O2 7_555 5_556 108.85(6)
K1 O1 O2 7_555 6_556 57.21(4)
K1 O1 H1 7_555 7_455 59.908(8)
K1 O1 H1 7_555 8_445 172.62(14)
K1 O1 H1 7_555 9_555 59.908(8)
K1 O1 H2 7_555 . 79.46(4)
K1 O1 H2 7_555 2_555 103.74(6)
K1 O1 H2 7_555 3_555 79.72(4)
K1 O1 H4 7_555 7_445 120.269(9)
K1 O1 H4 7_555 8_555 8.676(12)
K1 O1 H4 7_555 9_455 119.898(9)
K1 O1 H4 7_555 10_455 130.56(2)
K1 O1 H4 7_555 10_555 14.585(4)
K1 O1 H4 7_555 11_445 107.094(16)
K1 O1 H4 7_555 11_455 107.004(16)
K1 O1 H4 7_555 12_445 130.66(2)
K1 O1 H4 7_555 12_555 14.535(4)
N1 O1 N1 7_445 7_455 119.817(10)
N1 O1 N1 7_445 7_555 119.817(10)
N1 O1 K2 7_445 . 87.54(5)
N1 O1 N2 7_445 . 87.54(5)
N1 O1 S1 7_445 . 92.46(5)
N1 O1 O1 7_445 16_445 59.908(8)
N1 O1 O1 7_445 16_545 59.908(7)
N1 O1 O1 7_445 16_555 172.62(10)
N1 O1 O2 7_445 4_556 108.85(6)
N1 O1 O2 7_445 5_556 57.21(4)
N1 O1 O2 7_445 6_556 108.90(6)
N1 O1 H1 7_445 7_455 172.62(14)
N1 O1 H1 7_445 8_445 59.908(8)
N1 O1 H1 7_445 9_555 59.908(7)
N1 O1 H2 7_445 . 103.74(6)
N1 O1 H2 7_445 2_555 79.72(4)
N1 O1 H2 7_445 3_555 79.46(4)
N1 O1 H4 7_445 7_445 8.676(12)
N1 O1 H4 7_445 8_555 119.898(9)
N1 O1 H4 7_445 9_455 120.269(9)
N1 O1 H4 7_445 10_455 107.094(16)
N1 O1 H4 7_445 10_555 107.004(16)
N1 O1 H4 7_445 11_445 14.535(4)
N1 O1 H4 7_445 11_455 130.66(2)
N1 O1 H4 7_445 12_445 14.585(4)
N1 O1 H4 7_445 12_555 130.56(2)
N1 O1 N1 7_455 7_555 119.817(10)
N1 O1 K2 7_455 . 87.54(5)
N1 O1 N2 7_455 . 87.54(5)
N1 O1 S1 7_455 . 92.46(5)
N1 O1 O1 7_455 16_445 59.908(8)
N1 O1 O1 7_455 16_545 172.62(10)
N1 O1 O1 7_455 16_555 59.908(7)
N1 O1 O2 7_455 4_556 57.21(4)
N1 O1 O2 7_455 5_556 108.90(7)
N1 O1 O2 7_455 6_556 108.85(7)
N1 O1 H1 7_455 7_455 59.908(7)
N1 O1 H1 7_455 8_445 59.908(8)
N1 O1 H1 7_455 9_555 172.62(14)
N1 O1 H2 7_455 . 79.72(4)
N1 O1 H2 7_455 2_555 79.46(4)
N1 O1 H2 7_455 3_555 103.74(6)
N1 O1 H4 7_455 7_445 119.898(9)
N1 O1 H4 7_455 8_555 120.269(9)
N1 O1 H4 7_455 9_455 8.676(12)
N1 O1 H4 7_455 10_455 14.535(4)
N1 O1 H4 7_455 10_555 130.66(2)
N1 O1 H4 7_455 11_445 130.56(2)
N1 O1 H4 7_455 11_455 14.585(4)
N1 O1 H4 7_455 12_445 107.004(16)
N1 O1 H4 7_455 12_555 107.094(16)
N1 O1 K2 7_555 . 87.54(5)
N1 O1 N2 7_555 . 87.54(5)
N1 O1 S1 7_555 . 92.46(5)
N1 O1 O1 7_555 16_445 172.62(10)
N1 O1 O1 7_555 16_545 59.908(8)
N1 O1 O1 7_555 16_555 59.908(8)
N1 O1 O2 7_555 4_556 108.90(6)
N1 O1 O2 7_555 5_556 108.85(6)
N1 O1 O2 7_555 6_556 57.21(4)
N1 O1 H1 7_555 7_455 59.908(8)
N1 O1 H1 7_555 8_445 172.62(14)
N1 O1 H1 7_555 9_555 59.908(8)
N1 O1 H2 7_555 . 79.46(4)
N1 O1 H2 7_555 2_555 103.74(6)
N1 O1 H2 7_555 3_555 79.72(4)
N1 O1 H4 7_555 7_445 120.269(9)
N1 O1 H4 7_555 8_555 8.676(12)
N1 O1 H4 7_555 9_455 119.898(9)
N1 O1 H4 7_555 10_455 130.56(2)
N1 O1 H4 7_555 10_555 14.585(4)
N1 O1 H4 7_555 11_445 107.094(16)
N1 O1 H4 7_555 11_455 107.004(16)
N1 O1 H4 7_555 12_445 130.66(2)
N1 O1 H4 7_555 12_555 14.535(4)
K2 O1 N2 . . 0.0(5)
K2 O1 S1 . . 180.0(5)
K2 O1 O1 . 16_445 85.08(6)
K2 O1 O1 . 16_545 85.08(6)
K2 O1 O1 . 16_555 85.08(6)
K2 O1 O2 . 4_556 144.74(6)
K2 O1 O2 . 5_556 144.74(6)
K2 O1 O2 . 6_556 144.74(6)
K2 O1 H1 . 7_455 85.08(9)
K2 O1 H1 . 8_445 85.08(9)
K2 O1 H1 . 9_555 85.08(9)
K2 O1 H2 . . 16.204(14)
K2 O1 H2 . 2_555 16.204(14)
K2 O1 H2 . 3_555 16.204(14)
K2 O1 H4 . 7_445 96.21(6)
K2 O1 H4 . 8_555 96.21(6)
K2 O1 H4 . 9_455 96.21(6)
K2 O1 H4 . 10_455 79.34(5)
K2 O1 H4 . 10_555 79.39(5)
K2 O1 H4 . 11_445 79.34(5)
K2 O1 H4 . 11_455 79.39(5)
K2 O1 H4 . 12_445 79.39(5)
K2 O1 H4 . 12_555 79.34(5)
N2 O1 S1 . . 180.0(5)
N2 O1 O1 . 16_445 85.08(6)
N2 O1 O1 . 16_545 85.08(6)
N2 O1 O1 . 16_555 85.08(6)
N2 O1 O2 . 4_556 144.74(6)
N2 O1 O2 . 5_556 144.74(6)
N2 O1 O2 . 6_556 144.74(6)
N2 O1 H1 . 7_455 85.08(9)
N2 O1 H1 . 8_445 85.08(9)
N2 O1 H1 . 9_555 85.08(9)
N2 O1 H2 . . 16.204(14)
N2 O1 H2 . 2_555 16.204(14)
N2 O1 H2 . 3_555 16.204(14)
N2 O1 H4 . 7_445 96.21(6)
N2 O1 H4 . 8_555 96.21(6)
N2 O1 H4 . 9_455 96.21(6)
N2 O1 H4 . 10_455 79.34(5)
N2 O1 H4 . 10_555 79.39(5)
N2 O1 H4 . 11_445 79.34(5)
N2 O1 H4 . 11_455 79.39(5)
N2 O1 H4 . 12_445 79.39(5)
N2 O1 H4 . 12_555 79.34(5)
S1 O1 O1 . 16_445 94.92(6)
S1 O1 O1 . 16_545 94.92(6)
S1 O1 O1 . 16_555 94.92(6)
S1 O1 O2 . 4_556 35.26(6)
S1 O1 O2 . 5_556 35.26(6)
S1 O1 O2 . 6_556 35.26(6)
S1 O1 H1 . 7_455 94.92(9)
S1 O1 H1 . 8_445 94.92(9)
S1 O1 H1 . 9_555 94.92(9)
S1 O1 H2 . . 163.796(14)
S1 O1 H2 . 2_555 163.796(14)
S1 O1 H2 . 3_555 163.796(14)
S1 O1 H4 . 7_445 83.79(6)
S1 O1 H4 . 8_555 83.79(6)
S1 O1 H4 . 9_455 83.79(6)
S1 O1 H4 . 10_455 100.66(5)
S1 O1 H4 . 10_555 100.61(5)
S1 O1 H4 . 11_445 100.66(5)
S1 O1 H4 . 11_455 100.61(5)
S1 O1 H4 . 12_445 100.61(5)
S1 O1 H4 . 12_555 100.66(5)
O1 O1 O1 16_445 16_545 119.273(18)
O1 O1 O1 16_445 16_555 119.273(18)
O1 O1 O2 16_445 4_556 77.41(5)
O1 O1 O2 16_445 5_556 77.46(6)
O1 O1 O2 16_445 6_556 130.17(10)
O1 O1 H1 16_445 7_455 119.27(2)
O1 O1 H1 16_445 8_445 0.0(5)
O1 O1 H1 16_445 9_555 119.27(2)
O1 O1 H2 16_445 . 93.38(7)
O1 O1 H2 16_445 2_555 68.88(6)
O1 O1 H2 16_445 3_555 93.12(7)
O1 O1 H4 16_445 7_445 60.742(11)
O1 O1 H4 16_445 8_555 178.69(11)
O1 O1 H4 16_445 9_455 61.108(11)
O1 O1 H4 16_445 10_455 47.763(11)
O1 O1 H4 16_445 10_555 160.29(8)
O1 O1 H4 16_445 11_445 71.523(14)
O1 O1 H4 16_445 11_455 71.621(14)
O1 O1 H4 16_445 12_445 47.664(11)
O1 O1 H4 16_445 12_555 160.31(8)
O1 O1 O1 16_545 16_555 119.273(18)
O1 O1 O2 16_545 4_556 130.17(10)
O1 O1 O2 16_545 5_556 77.41(7)
O1 O1 O2 16_545 6_556 77.46(7)
O1 O1 H1 16_545 7_455 119.27(2)
O1 O1 H1 16_545 8_445 119.27(2)
O1 O1 H1 16_545 9_555 0.0(5)
O1 O1 H2 16_545 . 93.12(7)
O1 O1 H2 16_545 2_555 93.38(7)
O1 O1 H2 16_545 3_555 68.88(6)
O1 O1 H4 16_545 7_445 61.108(10)
O1 O1 H4 16_545 8_555 60.742(11)
O1 O1 H4 16_545 9_455 178.69(11)
O1 O1 H4 16_545 10_455 160.31(8)
O1 O1 H4 16_545 10_555 47.664(11)
O1 O1 H4 16_545 11_445 47.763(11)
O1 O1 H4 16_545 11_455 160.29(8)
O1 O1 H4 16_545 12_445 71.621(14)
O1 O1 H4 16_545 12_555 71.523(14)
O1 O1 O2 16_555 4_556 77.46(5)
O1 O1 O2 16_555 5_556 130.17(10)
O1 O1 O2 16_555 6_556 77.41(6)
O1 O1 H1 16_555 7_455 0.0(5)
O1 O1 H1 16_555 8_445 119.27(2)
O1 O1 H1 16_555 9_555 119.27(2)
O1 O1 H2 16_555 . 68.88(6)
O1 O1 H2 16_555 2_555 93.12(7)
O1 O1 H2 16_555 3_555 93.38(7)
O1 O1 H4 16_555 7_445 178.69(11)
O1 O1 H4 16_555 8_555 61.108(11)
O1 O1 H4 16_555 9_455 60.742(10)
O1 O1 H4 16_555 10_455 71.523(14)
O1 O1 H4 16_555 10_555 71.621(14)
O1 O1 H4 16_555 11_445 160.31(8)
O1 O1 H4 16_555 11_455 47.664(11)
O1 O1 H4 16_555 12_445 160.29(8)
O1 O1 H4 16_555 12_555 47.763(12)
O2 O1 O2 4_556 5_556 59.99(9)
O2 O1 O2 4_556 6_556 59.99(9)
O2 O1 H1 4_556 7_455 77.46(7)
O2 O1 H1 4_556 8_445 77.41(7)
O2 O1 H1 4_556 9_555 130.17(13)
O2 O1 H2 4_556 . 134.83(5)
O2 O1 H2 4_556 2_555 134.61(5)
O2 O1 H2 4_556 3_555 160.95(7)
O2 O1 H4 4_556 7_445 101.33(7)
O2 O1 H4 4_556 8_555 101.57(7)
O2 O1 H4 4_556 9_455 48.53(5)
O2 O1 H4 4_556 10_455 66.19(4)
O2 O1 H4 4_556 10_555 122.12(7)
O2 O1 H4 4_556 11_445 122.07(7)
O2 O1 H4 4_556 11_455 66.16(4)
O2 O1 H4 4_556 12_445 108.87(5)
O2 O1 H4 4_556 12_555 109.02(5)
O2 O1 O2 5_556 6_556 59.99(7)
O2 O1 H1 5_556 7_455 130.17(13)
O2 O1 H1 5_556 8_445 77.46(7)
O2 O1 H1 5_556 9_555 77.41(8)
O2 O1 H2 5_556 . 160.95(7)
O2 O1 H2 5_556 2_555 134.83(4)
O2 O1 H2 5_556 3_555 134.61(5)
O2 O1 H4 5_556 7_445 48.53(5)
O2 O1 H4 5_556 8_555 101.33(8)
O2 O1 H4 5_556 9_455 101.57(9)
O2 O1 H4 5_556 10_455 109.02(7)
O2 O1 H4 5_556 10_555 108.87(6)
O2 O1 H4 5_556 11_445 66.19(5)
O2 O1 H4 5_556 11_455 122.12(8)
O2 O1 H4 5_556 12_445 66.16(4)
O2 O1 H4 5_556 12_555 122.07(7)
O2 O1 H1 6_556 7_455 77.41(7)
O2 O1 H1 6_556 8_445 130.17(13)
O2 O1 H1 6_556 9_555 77.46(8)
O2 O1 H2 6_556 . 134.61(4)
O2 O1 H2 6_556 2_555 160.95(7)
O2 O1 H2 6_556 3_555 134.83(5)
O2 O1 H4 6_556 7_445 101.57(8)
O2 O1 H4 6_556 8_555 48.53(5)
O2 O1 H4 6_556 9_455 101.33(8)
O2 O1 H4 6_556 10_455 122.07(8)
O2 O1 H4 6_556 10_555 66.16(5)
O2 O1 H4 6_556 11_445 109.02(6)
O2 O1 H4 6_556 11_455 108.87(6)
O2 O1 H4 6_556 12_445 122.12(7)
O2 O1 H4 6_556 12_555 66.19(4)
H1 O1 H1 7_455 8_445 119.27(3)
H1 O1 H1 7_455 9_555 119.27(3)
H1 O1 H2 7_455 . 68.88(8)
H1 O1 H2 7_455 2_555 93.12(10)
H1 O1 H2 7_455 3_555 93.38(10)
H1 O1 H4 7_455 7_445 178.69(15)
H1 O1 H4 7_455 8_555 61.108(10)
H1 O1 H4 7_455 9_455 60.742(9)
H1 O1 H4 7_455 10_455 71.523(18)
H1 O1 H4 7_455 10_555 71.621(18)
H1 O1 H4 7_455 11_445 160.31(11)
H1 O1 H4 7_455 11_455 47.664(14)
H1 O1 H4 7_455 12_445 160.29(11)
H1 O1 H4 7_455 12_555 47.763(15)
H1 O1 H1 8_445 9_555 119.27(3)
H1 O1 H2 8_445 . 93.38(10)
H1 O1 H2 8_445 2_555 68.88(8)
H1 O1 H2 8_445 3_555 93.12(10)
H1 O1 H4 8_445 7_445 60.742(10)
H1 O1 H4 8_445 8_555 178.69(15)
H1 O1 H4 8_445 9_455 61.108(10)
H1 O1 H4 8_445 10_455 47.763(15)
H1 O1 H4 8_445 10_555 160.29(11)
H1 O1 H4 8_445 11_445 71.523(18)
H1 O1 H4 8_445 11_455 71.621(18)
H1 O1 H4 8_445 12_445 47.664(15)
H1 O1 H4 8_445 12_555 160.31(11)
H1 O1 H2 9_555 . 93.12(10)
H1 O1 H2 9_555 2_555 93.38(10)
H1 O1 H2 9_555 3_555 68.88(8)
H1 O1 H4 9_555 7_445 61.108(9)
H1 O1 H4 9_555 8_555 60.742(10)
H1 O1 H4 9_555 9_455 178.69(15)
H1 O1 H4 9_555 10_455 160.31(11)
H1 O1 H4 9_555 10_555 47.664(15)
H1 O1 H4 9_555 11_445 47.763(15)
H1 O1 H4 9_555 11_455 160.29(11)
H1 O1 H4 9_555 12_445 71.621(18)
H1 O1 H4 9_555 12_555 71.523(18)
H2 O1 H2 . 2_555 27.97(2)
H2 O1 H2 . 3_555 27.97(2)
H2 O1 H4 . 7_445 112.41(7)
H2 O1 H4 . 8_555 87.92(5)
H2 O1 H4 . 9_455 88.08(5)
H2 O1 H4 . 10_455 74.95(4)
H2 O1 H4 . 10_555 74.75(4)
H2 O1 H4 . 11_445 95.16(6)
H2 O1 H4 . 11_455 68.95(4)
H2 O1 H4 . 12_445 95.27(6)
H2 O1 H4 . 12_555 68.70(4)
H2 O1 H2 2_555 3_555 27.97(2)
H2 O1 H4 2_555 7_445 88.08(5)
H2 O1 H4 2_555 8_555 112.41(7)
H2 O1 H4 2_555 9_455 87.92(5)
H2 O1 H4 2_555 10_455 68.70(4)
H2 O1 H4 2_555 10_555 95.27(6)
H2 O1 H4 2_555 11_445 74.95(4)
H2 O1 H4 2_555 11_455 74.75(4)
H2 O1 H4 2_555 12_445 68.95(4)
H2 O1 H4 2_555 12_555 95.16(6)
H2 O1 H4 3_555 7_445 87.92(5)
H2 O1 H4 3_555 8_555 88.08(5)
H2 O1 H4 3_555 9_455 112.41(7)
H2 O1 H4 3_555 10_455 95.16(6)
H2 O1 H4 3_555 10_555 68.95(4)
H2 O1 H4 3_555 11_445 68.70(4)
H2 O1 H4 3_555 11_455 95.27(6)
H2 O1 H4 3_555 12_445 74.75(4)
H2 O1 H4 3_555 12_555 74.95(4)
H4 O1 H4 7_445 8_555 118.85(2)
H4 O1 H4 7_445 9_455 118.85(2)
H4 O1 H4 7_445 10_455 108.505(10)
H4 O1 H4 7_445 10_555 108.772(10)
H4 O1 H4 7_445 11_445 20.836(9)
H4 O1 H4 7_445 11_455 132.361(12)
H4 O1 H4 7_445 12_445 20.631(9)
H4 O1 H4 7_445 12_555 132.630(12)
H4 O1 H4 8_555 9_455 118.85(2)
H4 O1 H4 8_555 10_455 132.630(12)
H4 O1 H4 8_555 10_555 20.631(9)
H4 O1 H4 8_555 11_445 108.505(10)
H4 O1 H4 8_555 11_455 108.772(10)
H4 O1 H4 8_555 12_445 132.361(12)
H4 O1 H4 8_555 12_555 20.836(9)
H4 O1 H4 9_455 10_455 20.836(8)
H4 O1 H4 9_455 10_555 132.361(12)
H4 O1 H4 9_455 11_445 132.630(12)
H4 O1 H4 9_455 11_455 20.631(9)
H4 O1 H4 9_455 12_445 108.772(10)
H4 O1 H4 9_455 12_555 108.505(10)
H4 O1 H4 10_455 10_555 138.61(5)
H4 O1 H4 10_455 11_445 116.66(3)
H4 O1 H4 10_455 11_455 23.860(7)
H4 O1 H4 10_455 12_445 93.56(2)
H4 O1 H4 10_455 12_555 116.66(3)
H4 O1 H4 10_555 11_445 93.56(2)
H4 O1 H4 10_555 11_455 116.69(3)
H4 O1 H4 10_555 12_445 116.69(3)
H4 O1 H4 10_555 12_555 23.860(6)
H4 O1 H4 11_445 11_455 138.61(5)
H4 O1 H4 11_445 12_445 23.860(7)
H4 O1 H4 11_445 12_555 116.66(3)
H4 O1 H4 11_455 12_445 116.69(3)
H4 O1 H4 11_455 12_555 93.56(2)
H4 O1 H4 12_445 12_555 138.61(5)
K1 O2 N1 13_545 13_545 0.0(5)
K1 O2 K2 13_545 7_445 97.79(5)
K1 O2 K2 13_545 7_555 97.84(5)
K1 O2 K2 13_545 16_545 96.80(6)
K1 O2 N2 13_545 7_445 97.83(4)
K1 O2 N2 13_545 7_555 97.88(4)
K1 O2 S1 13_545 4_556 115.57(7)
K1 O2 O1 13_545 4_556 78.63(5)
K1 O2 O2 13_545 2_555 126.53(6)
K1 O2 O2 13_545 3_555 126.46(6)
K1 O2 H1 13_545 13_445 63.75(3)
K1 O2 H1 13_545 14_545 63.76(3)
K1 O2 H2 13_545 7_445 105.50(5)
K1 O2 H2 13_545 8_555 105.75(5)
K1 O2 H2 13_545 9_445 85.14(4)
K1 O2 H2 13_545 9_555 85.16(4)
K1 O2 H2 13_545 18_545 112.56(6)
K1 O2 H3 13_545 16_545 79.85(5)
K1 O2 H4 13_545 13_545 16.259(9)
K1 O2 H4 13_545 14_545 16.191(9)
K1 O2 H4 13_545 16_545 16.822(10)
K1 O2 H4 13_545 17_545 16.869(10)
K1 O2 H4 13_545 18_545 6.777(15)
K1 O2 H5 13_545 13_545 25.047(18)
N1 O2 K2 13_545 7_445 97.79(5)
N1 O2 K2 13_545 7_555 97.84(5)
N1 O2 K2 13_545 16_545 96.80(6)
N1 O2 N2 13_545 7_445 97.83(4)
N1 O2 N2 13_545 7_555 97.88(4)
N1 O2 S1 13_545 4_556 115.57(7)
N1 O2 O1 13_545 4_556 78.63(5)
N1 O2 O2 13_545 2_555 126.53(6)
N1 O2 O2 13_545 3_555 126.46(6)
N1 O2 H1 13_545 13_445 63.75(3)
N1 O2 H1 13_545 14_545 63.76(3)
N1 O2 H2 13_545 7_445 105.50(5)
N1 O2 H2 13_545 8_555 105.75(5)
N1 O2 H2 13_545 9_445 85.14(4)
N1 O2 H2 13_545 9_555 85.16(4)
N1 O2 H2 13_545 18_545 112.56(6)
N1 O2 H3 13_545 16_545 79.85(5)
N1 O2 H4 13_545 13_545 16.259(9)
N1 O2 H4 13_545 14_545 16.191(9)
N1 O2 H4 13_545 16_545 16.822(10)
N1 O2 H4 13_545 17_545 16.869(10)
N1 O2 H4 13_545 18_545 6.777(15)
N1 O2 H5 13_545 13_545 25.047(18)
K2 O2 K2 7_445 7_555 145.44(7)
K2 O2 K2 7_445 16_545 73.83(4)
K2 O2 N2 7_445 16_545 73.83(4)
K2 O2 S1 7_445 4_556 100.29(6)
K2 O2 O1 7_445 4_556 106.57(5)
K2 O2 O2 7_445 2_555 124.20(7)
K2 O2 O2 7_445 3_555 66.87(4)
K2 O2 H1 7_445 13_445 73.29(4)
K2 O2 H1 7_445 14_545 141.07(6)
K2 O2 H2 7_445 7_445 9.023(16)
K2 O2 H2 7_445 8_555 145.23(7)
K2 O2 H2 7_445 9_445 15.647(10)
K2 O2 H2 7_445 9_555 139.88(6)
K2 O2 H2 7_445 18_545 72.93(4)
K2 O2 H3 7_445 16_545 76.33(4)
K2 O2 H4 7_445 13_545 112.26(5)
K2 O2 H4 7_445 14_545 88.67(5)
K2 O2 H4 7_445 16_545 82.69(4)
K2 O2 H4 7_445 17_545 106.82(5)
K2 O2 H4 7_445 18_545 99.30(5)
K2 O2 H5 7_445 13_545 90.62(5)
K2 O2 K2 7_555 16_545 73.86(4)
K2 O2 N2 7_555 7_445 145.39(6)
K2 O2 N2 7_555 7_555 0.0(5)
K2 O2 N2 7_555 16_545 73.86(4)
K2 O2 S1 7_555 4_556 100.39(6)
K2 O2 O1 7_555 4_556 106.63(5)
K2 O2 O2 7_555 2_555 66.96(4)
K2 O2 O2 7_555 3_555 124.30(7)
K2 O2 H1 7_555 13_445 141.13(6)
K2 O2 H1 7_555 14_545 73.35(4)
K2 O2 H2 7_555 7_445 145.14(7)
K2 O2 H2 7_555 8_555 9.336(15)
K2 O2 H2 7_555 9_445 140.00(6)
K2 O2 H2 7_555 9_555 15.744(10)
K2 O2 H2 7_555 18_545 72.64(4)
K2 O2 H3 7_555 16_545 76.38(4)
K2 O2 H4 7_555 13_545 88.90(4)
K2 O2 H4 7_555 14_545 112.37(5)
K2 O2 H4 7_555 16_545 106.61(5)
K2 O2 H4 7_555 17_545 82.58(4)
K2 O2 H4 7_555 18_545 99.83(5)
K2 O2 H5 7_555 13_545 90.68(5)
K2 O2 N2 16_545 16_545 0.0(5)
K2 O2 S1 16_545 4_556 147.63(9)
K2 O2 O1 16_545 4_556 175.42(8)
K2 O2 O2 16_545 2_555 123.72(6)
K2 O2 O2 16_545 3_555 123.66(6)
K2 O2 H1 16_545 13_445 138.54(6)
K2 O2 H1 16_545 14_545 138.60(5)
K2 O2 H2 16_545 7_445 77.93(4)
K2 O2 H2 16_545 8_555 78.22(4)
K2 O2 H2 16_545 9_445 66.20(3)
K2 O2 H2 16_545 9_555 66.11(3)
K2 O2 H2 16_545 18_545 15.76(2)
K2 O2 H3 16_545 16_545 16.95(2)
K2 O2 H4 16_545 13_545 107.39(6)
K2 O2 H4 16_545 14_545 107.14(6)
K2 O2 H4 16_545 16_545 85.52(5)
K2 O2 H4 16_545 17_545 85.70(5)
K2 O2 H4 16_545 18_545 103.57(7)
K2 O2 H5 16_545 13_545 71.75(5)
N2 O2 S1 7_445 4_556 100.31(6)
N2 O2 O1 7_445 4_556 106.61(4)
N2 O2 O2 7_445 2_555 124.19(7)
N2 O2 O2 7_445 3_555 66.87(4)
N2 O2 H1 7_445 13_445 73.34(3)
N2 O2 H1 7_445 14_545 141.13(5)
N2 O2 H2 7_445 7_445 9.008(13)
N2 O2 H2 7_445 8_555 145.17(6)
N2 O2 H2 7_445 9_445 15.657(8)
N2 O2 H2 7_445 9_555 139.84(6)
N2 O2 H2 7_445 18_545 72.88(3)
N2 O2 H3 7_445 16_545 76.30(4)
N2 O2 H4 7_445 13_545 112.30(5)
N2 O2 H4 7_445 14_545 88.72(4)
N2 O2 H4 7_445 16_545 82.72(4)
N2 O2 H4 7_445 17_545 106.84(5)
N2 O2 H4 7_445 18_545 99.35(5)
N2 O2 H5 7_445 13_545 90.64(5)
N2 O2 S1 7_555 4_556 100.40(6)
N2 O2 O1 7_555 4_556 106.68(4)
N2 O2 O2 7_555 2_555 66.97(4)
N2 O2 O2 7_555 3_555 124.28(7)
N2 O2 H1 7_555 13_445 141.18(5)
N2 O2 H1 7_555 14_545 73.40(3)
N2 O2 H2 7_555 7_445 145.09(6)
N2 O2 H2 7_555 8_555 9.323(12)
N2 O2 H2 7_555 9_445 139.96(6)
N2 O2 H2 7_555 9_555 15.753(8)
N2 O2 H2 7_555 18_545 72.59(3)
N2 O2 H3 7_555 16_545 76.35(4)
N2 O2 H4 7_555 13_545 88.95(3)
N2 O2 H4 7_555 14_545 112.41(4)
N2 O2 H4 7_555 16_545 106.64(5)
N2 O2 H4 7_555 17_545 82.61(3)
N2 O2 H4 7_555 18_545 99.87(5)
N2 O2 H5 7_555 13_545 90.70(4)
N2 O2 S1 16_545 4_556 147.66(9)
N2 O2 O1 16_545 4_556 175.39(8)
N2 O2 O2 16_545 2_555 123.75(6)
N2 O2 O2 16_545 3_555 123.69(6)
N2 O2 H1 16_545 13_445 138.52(6)
N2 O2 H1 16_545 14_545 138.59(5)
N2 O2 H2 16_545 7_445 77.94(4)
N2 O2 H2 16_545 8_555 78.23(4)
N2 O2 H2 16_545 9_445 66.19(3)
N2 O2 H2 16_545 9_555 66.11(3)
N2 O2 H2 16_545 18_545 15.794(10)
N2 O2 H3 16_545 16_545 16.916(12)
N2 O2 H4 16_545 13_545 107.35(5)
N2 O2 H4 16_545 14_545 107.10(5)
N2 O2 H4 16_545 16_545 85.48(5)
N2 O2 H4 16_545 17_545 85.66(5)
N2 O2 H4 16_545 18_545 103.54(7)
N2 O2 H5 16_545 13_545 71.72(5)
S1 O2 O1 4_556 4_556 36.95(6)
S1 O2 O2 4_556 2_555 34.45(5)
S1 O2 O2 4_556 3_555 34.45(5)
S1 O2 H1 4_556 13_445 63.71(5)
S1 O2 H1 4_556 14_545 63.75(5)
S1 O2 H2 4_556 7_445 92.55(6)
S1 O2 H2 4_556 8_555 92.31(7)
S1 O2 H2 4_556 9_445 114.27(6)
S1 O2 H2 4_556 9_555 114.49(6)
S1 O2 H2 4_556 18_545 131.87(9)
S1 O2 H3 4_556 16_545 164.58(10)
S1 O2 H4 4_556 13_545 104.27(7)
S1 O2 H4 4_556 14_545 104.47(7)
S1 O2 H4 4_556 16_545 125.93(8)
S1 O2 H4 4_556 17_545 125.77(8)
S1 O2 H4 4_556 18_545 108.80(8)
S1 O2 H5 4_556 13_545 140.62(9)
O1 O2 O2 4_556 2_555 60.01(6)
O1 O2 O2 4_556 3_555 60.01(6)
O1 O2 H1 4_556 13_445 39.12(3)
O1 O2 H1 4_556 14_545 39.13(3)
O1 O2 H2 4_556 7_445 103.13(5)
O1 O2 H2 4_556 8_555 102.95(5)
O1 O2 H2 4_556 9_445 113.01(4)
O1 O2 H2 4_556 9_555 113.19(4)
O1 O2 H2 4_556 18_545 168.82(9)
O1 O2 H3 4_556 16_545 158.47(9)
O1 O2 H4 4_556 13_545 68.16(5)
O1 O2 H4 4_556 14_545 68.39(5)
O1 O2 H4 4_556 16_545 90.00(6)
O1 O2 H4 4_556 17_545 89.85(6)
O1 O2 H4 4_556 18_545 71.85(6)
O1 O2 H5 4_556 13_545 103.67(7)
O2 O2 O2 2_555 3_555 60.00(6)
O2 O2 H1 2_555 13_445 95.71(7)
O2 O2 H1 2_555 14_545 62.76(5)
O2 O2 H2 2_555 7_445 115.20(8)
O2 O2 H2 2_555 8_555 58.36(5)
O2 O2 H2 2_555 9_445 139.84(7)
O2 O2 H2 2_555 9_555 82.09(5)
O2 O2 H2 2_555 18_545 110.62(6)
O2 O2 H3 2_555 16_545 136.48(7)
O2 O2 H4 2_555 13_545 110.47(6)
O2 O2 H4 2_555 14_545 124.20(6)
O2 O2 H4 2_555 16_545 143.02(6)
O2 O2 H4 2_555 17_545 125.42(6)
O2 O2 H4 2_555 18_545 121.26(7)
O2 O2 H5 2_555 13_545 143.70(7)
O2 O2 H1 3_555 13_445 62.71(5)
O2 O2 H1 3_555 14_545 95.74(7)
O2 O2 H2 3_555 7_445 58.60(4)
O2 O2 H2 3_555 8_555 114.97(8)
O2 O2 H2 3_555 9_445 81.87(4)
O2 O2 H2 3_555 9_555 140.03(7)
O2 O2 H2 3_555 18_545 110.75(6)
O2 O2 H3 3_555 16_545 136.38(6)
O2 O2 H4 3_555 13_545 123.90(6)
O2 O2 H4 3_555 14_545 110.50(6)
O2 O2 H4 3_555 16_545 125.58(6)
O2 O2 H4 3_555 17_545 142.94(6)
O2 O2 H4 3_555 18_545 120.91(7)
O2 O2 H5 3_555 13_545 143.58(7)
H1 O2 H1 13_445 14_545 67.81(4)
H1 O2 H2 13_445 7_445 73.45(3)
H1 O2 H2 13_445 8_555 140.37(6)
H1 O2 H2 13_445 9_445 75.50(3)
H1 O2 H2 13_445 9_555 139.55(5)
H1 O2 H2 13_445 18_545 145.02(5)
H1 O2 H3 13_445 16_545 127.81(6)
H1 O2 H4 13_445 13_545 63.96(3)
H1 O2 H4 13_445 14_545 47.89(2)
H1 O2 H4 13_445 16_545 65.89(3)
H1 O2 H4 13_445 17_545 80.36(4)
H1 O2 H4 13_445 18_545 58.37(3)
H1 O2 H5 13_445 13_545 84.06(5)
H1 O2 H2 14_545 7_445 140.50(6)
H1 O2 H2 14_545 8_555 73.38(3)
H1 O2 H2 14_545 9_445 139.45(5)
H1 O2 H2 14_545 9_555 75.65(3)
H1 O2 H2 14_545 18_545 144.79(5)
H1 O2 H3 14_545 16_545 127.87(6)
H1 O2 H4 14_545 13_545 47.79(2)
H1 O2 H4 14_545 14_545 64.22(3)
H1 O2 H4 14_545 16_545 80.37(4)
H1 O2 H4 14_545 17_545 65.66(3)
H1 O2 H4 14_545 18_545 58.70(3)
H1 O2 H5 14_545 13_545 84.09(5)
H2 O2 H2 7_445 8_555 142.46(7)
H2 O2 H2 7_445 9_445 24.643(19)
H2 O2 H2 7_445 9_555 143.55(6)
H2 O2 H2 7_445 18_545 74.63(4)
H2 O2 H3 7_445 16_545 82.60(5)
H2 O2 H4 7_445 13_545 119.19(5)
H2 O2 H4 7_445 14_545 95.13(4)
H2 O2 H4 7_445 16_545 90.98(5)
H2 O2 H4 7_445 17_545 115.46(6)
H2 O2 H4 7_445 18_545 106.41(6)
H2 O2 H5 7_445 13_545 99.58(6)
H2 O2 H2 8_555 9_445 143.88(6)
H2 O2 H2 8_555 9_555 25.058(17)
H2 O2 H2 8_555 18_545 74.54(4)
H2 O2 H3 8_555 16_545 82.96(5)
H2 O2 H4 8_555 13_545 95.46(4)
H2 O2 H4 8_555 14_545 119.47(5)
H2 O2 H4 8_555 16_545 115.52(6)
H2 O2 H4 8_555 17_545 91.09(4)
H2 O2 H4 8_555 18_545 107.10(5)
H2 O2 H5 8_555 13_545 99.94(6)
H2 O2 H2 9_445 9_555 129.62(6)
H2 O2 H2 9_445 18_545 69.53(3)
H2 O2 H3 9_445 16_545 64.85(3)
H2 O2 H4 9_445 13_545 100.69(4)
H2 O2 H4 9_445 14_545 78.67(3)
H2 O2 H4 9_445 16_545 69.10(3)
H2 O2 H4 9_445 17_545 92.22(4)
H2 O2 H4 9_445 18_545 87.77(5)
H2 O2 H5 9_445 13_545 75.34(4)
H2 O2 H2 9_555 18_545 69.15(3)
H2 O2 H3 9_555 16_545 64.77(3)
H2 O2 H4 9_555 13_545 78.93(3)
H2 O2 H4 9_555 14_545 100.72(4)
H2 O2 H4 9_555 16_545 91.94(4)
H2 O2 H4 9_555 17_545 68.98(3)
H2 O2 H4 9_555 18_545 88.25(4)
H2 O2 H5 9_555 13_545 75.32(4)
H2 O2 H3 18_545 16_545 32.71(2)
H2 O2 H4 18_545 13_545 122.68(6)
H2 O2 H4 18_545 14_545 122.50(6)
H2 O2 H4 18_545 16_545 100.94(6)
H2 O2 H4 18_545 17_545 101.03(5)
H2 O2 H4 18_545 18_545 119.33(8)
H2 O2 H5 18_545 13_545 87.51(6)
H3 O2 H4 16_545 13_545 90.82(5)
H3 O2 H4 16_545 14_545 90.58(5)
H3 O2 H4 16_545 16_545 68.99(5)
H3 O2 H4 16_545 17_545 69.18(4)
H3 O2 H4 16_545 18_545 86.62(6)
H3 O2 H5 16_545 13_545 54.80(4)
H4 O2 H4 13_545 14_545 24.237(13)
H4 O2 H4 13_545 16_545 33.081(18)
H4 O2 H4 13_545 17_545 21.692(11)
H4 O2 H4 13_545 18_545 12.994(12)
H4 O2 H5 13_545 13_545 37.74(2)
H4 O2 H4 14_545 16_545 21.618(11)
H4 O2 H4 14_545 17_545 33.059(18)
H4 O2 H4 14_545 18_545 12.570(12)
H4 O2 H5 14_545 13_545 37.54(2)
H4 O2 H4 16_545 17_545 25.152(15)
H4 O2 H4 16_545 18_545 21.76(2)
H4 O2 H5 16_545 13_545 18.411(15)
H4 O2 H4 17_545 18_545 22.03(2)
H4 O2 H5 17_545 13_545 18.689(14)
H4 O2 H5 18_545 13_545 31.82(3)
K1 H1 K1 . 1_655 180.0(5)
K1 H1 N1 . . 0.0(5)
K1 H1 N1 . 1_655 180.0(5)
K1 H1 S1 . 13_544 90.000(5)
K1 H1 S1 . 10_555 90.000(5)
K1 H1 O1 . 13_544 90.000(7)
K1 H1 O1 . 10_555 90.000(7)
K1 H1 O2 . 7_554 117.27(4)
K1 H1 O2 . 9_554 62.74(4)
K1 H1 O2 . 16_545 62.73(4)
K1 H1 O2 . 18_545 117.26(4)
K1 H1 H1 . 2_545 60.000(7)
K1 H1 H1 . 2_655 120.000(7)
K1 H1 H1 . 3_655 120.000(7)
K1 H1 H1 . 3_665 60.000(7)
K1 H1 H2 . 13_544 90.153(2)
K1 H1 H2 . 10_555 89.847(2)
K1 H1 H4 . . 16.378(4)
K1 H1 H4 . 1_655 163.531(4)
K1 H1 H4 . 2_655 165.852(3)
K1 H1 H4 . 3_555 13.970(3)
K1 H1 H4 . 4_555 16.469(4)
K1 H1 H4 . 4_655 163.622(4)
K1 H1 H4 . 5_555 14.148(3)
K1 H1 H4 . 6_655 166.030(3)
K1 H1 H5 . . 24.2853(16)
K1 H1 H5 . 1_655 155.7147(16)
K1 H1 H5 . 4_555 24.2853(16)
K1 H1 H5 . 4_655 155.7147(16)
K1 H1 N1 1_655 . 180.0(5)
K1 H1 N1 1_655 1_655 0.0(5)
K1 H1 S1 1_655 13_544 90.000(5)
K1 H1 S1 1_655 10_555 90.000(5)
K1 H1 O1 1_655 13_544 90.000(7)
K1 H1 O1 1_655 10_555 90.000(7)
K1 H1 O2 1_655 7_554 62.73(4)
K1 H1 O2 1_655 9_554 117.26(4)
K1 H1 O2 1_655 16_545 117.27(4)
K1 H1 O2 1_655 18_545 62.74(4)
K1 H1 H1 1_655 2_545 120.000(7)
K1 H1 H1 1_655 2_655 60.000(7)
K1 H1 H1 1_655 3_655 60.000(7)
K1 H1 H1 1_655 3_665 120.000(7)
K1 H1 H2 1_655 13_544 89.847(2)
K1 H1 H2 1_655 10_555 90.153(2)
K1 H1 H4 1_655 . 163.622(4)
K1 H1 H4 1_655 1_655 16.469(4)
K1 H1 H4 1_655 2_655 14.148(3)
K1 H1 H4 1_655 3_555 166.030(3)
K1 H1 H4 1_655 4_555 163.531(4)
K1 H1 H4 1_655 4_655 16.378(4)
K1 H1 H4 1_655 5_555 165.852(3)
K1 H1 H4 1_655 6_655 13.970(3)
K1 H1 H5 1_655 . 155.7147(16)
K1 H1 H5 1_655 1_655 24.2853(16)
K1 H1 H5 1_655 4_555 155.7147(16)
K1 H1 H5 1_655 4_655 24.2853(16)
N1 H1 N1 . 1_655 180.0(5)
N1 H1 S1 . 13_544 90.000(5)
N1 H1 S1 . 10_555 90.000(5)
N1 H1 O1 . 13_544 90.000(7)
N1 H1 O1 . 10_555 90.000(7)
N1 H1 O2 . 7_554 117.27(4)
N1 H1 O2 . 9_554 62.74(4)
N1 H1 O2 . 16_545 62.73(4)
N1 H1 O2 . 18_545 117.26(4)
N1 H1 H1 . 2_545 60.000(7)
N1 H1 H1 . 2_655 120.000(7)
N1 H1 H1 . 3_655 120.000(7)
N1 H1 H1 . 3_665 60.000(7)
N1 H1 H2 . 13_544 90.153(2)
N1 H1 H2 . 10_555 89.847(2)
N1 H1 H4 . . 16.378(4)
N1 H1 H4 . 1_655 163.531(4)
N1 H1 H4 . 2_655 165.852(3)
N1 H1 H4 . 3_555 13.970(3)
N1 H1 H4 . 4_555 16.469(4)
N1 H1 H4 . 4_655 163.622(4)
N1 H1 H4 . 5_555 14.148(3)
N1 H1 H4 . 6_655 166.030(3)
N1 H1 H5 . . 24.2853(16)
N1 H1 H5 . 1_655 155.7147(16)
N1 H1 H5 . 4_555 24.2853(16)
N1 H1 H5 . 4_655 155.7147(16)
N1 H1 S1 1_655 13_544 90.000(5)
N1 H1 S1 1_655 10_555 90.000(5)
N1 H1 O1 1_655 13_544 90.000(7)
N1 H1 O1 1_655 10_555 90.000(7)
N1 H1 O2 1_655 7_554 62.73(4)
N1 H1 O2 1_655 9_554 117.26(4)
N1 H1 O2 1_655 16_545 117.27(4)
N1 H1 O2 1_655 18_545 62.74(4)
N1 H1 H1 1_655 2_545 120.000(7)
N1 H1 H1 1_655 2_655 60.000(7)
N1 H1 H1 1_655 3_655 60.000(7)
N1 H1 H1 1_655 3_665 120.000(7)
N1 H1 H2 1_655 13_544 89.847(2)
N1 H1 H2 1_655 10_555 90.153(2)
N1 H1 H4 1_655 . 163.622(4)
N1 H1 H4 1_655 1_655 16.469(4)
N1 H1 H4 1_655 2_655 14.148(3)
N1 H1 H4 1_655 3_555 166.030(3)
N1 H1 H4 1_655 4_555 163.531(4)
N1 H1 H4 1_655 4_655 16.378(4)
N1 H1 H4 1_655 5_555 165.852(3)
N1 H1 H4 1_655 6_655 13.970(3)
N1 H1 H5 1_655 . 155.7147(16)
N1 H1 H5 1_655 1_655 24.2853(16)
N1 H1 H5 1_655 4_555 155.7147(16)
N1 H1 H5 1_655 4_655 24.2853(16)
S1 H1 S1 13_544 10_555 180.0(5)
S1 H1 O1 13_544 13_544 39.63(9)
S1 H1 O1 13_544 10_555 140.37(9)
S1 H1 O2 13_544 7_554 146.56(4)
S1 H1 O2 13_544 9_554 146.54(3)
S1 H1 O2 13_544 16_545 33.44(4)
S1 H1 O2 13_544 18_545 33.46(3)
S1 H1 H1 13_544 2_545 51.886(8)
S1 H1 H1 13_544 2_655 128.114(8)
S1 H1 H1 13_544 3_655 51.886(8)
S1 H1 H1 13_544 3_665 128.114(8)
S1 H1 H2 13_544 13_544 118.359(10)
S1 H1 H2 13_544 10_555 61.641(10)
S1 H1 H4 13_544 . 94.298(5)
S1 H1 H4 13_544 1_655 94.321(6)
S1 H1 H4 13_544 2_655 75.888(5)
S1 H1 H4 13_544 3_555 76.089(5)
S1 H1 H4 13_544 4_555 85.679(6)
S1 H1 H4 13_544 4_655 85.702(5)
S1 H1 H4 13_544 5_555 104.112(5)
S1 H1 H4 13_544 6_655 103.911(5)
S1 H1 H5 13_544 . 106.768(7)
S1 H1 H5 13_544 1_655 106.768(5)
S1 H1 H5 13_544 4_555 73.232(5)
S1 H1 H5 13_544 4_655 73.232(7)
S1 H1 O1 10_555 13_544 140.37(9)
S1 H1 O1 10_555 10_555 39.63(9)
S1 H1 O2 10_555 7_554 33.44(4)
S1 H1 O2 10_555 9_554 33.46(3)
S1 H1 O2 10_555 16_545 146.56(4)
S1 H1 O2 10_555 18_545 146.54(3)
S1 H1 H1 10_555 2_545 128.114(8)
S1 H1 H1 10_555 2_655 51.886(8)
S1 H1 H1 10_555 3_655 128.114(8)
S1 H1 H1 10_555 3_665 51.886(8)
S1 H1 H2 10_555 13_544 61.641(10)
S1 H1 H2 10_555 10_555 118.359(10)
S1 H1 H4 10_555 . 85.702(5)
S1 H1 H4 10_555 1_655 85.679(6)
S1 H1 H4 10_555 2_655 104.112(5)
S1 H1 H4 10_555 3_555 103.911(5)
S1 H1 H4 10_555 4_555 94.321(6)
S1 H1 H4 10_555 4_655 94.298(5)
S1 H1 H4 10_555 5_555 75.888(5)
S1 H1 H4 10_555 6_655 76.089(5)
S1 H1 H5 10_555 . 73.232(7)
S1 H1 H5 10_555 1_655 73.232(5)
S1 H1 H5 10_555 4_555 106.768(5)
S1 H1 H5 10_555 4_655 106.768(7)
O1 H1 O1 13_544 10_555 180.0(5)
O1 H1 O2 13_544 7_554 116.58(9)
O1 H1 O2 13_544 9_554 116.54(8)
O1 H1 O2 13_544 16_545 63.42(9)
O1 H1 O2 13_544 18_545 63.46(8)
O1 H1 H1 13_544 2_545 30.363(15)
O1 H1 H1 13_544 2_655 149.637(15)
O1 H1 H1 13_544 3_655 30.363(14)
O1 H1 H1 13_544 3_665 149.637(14)
O1 H1 H2 13_544 13_544 78.73(9)
O1 H1 H2 13_544 10_555 101.27(9)
O1 H1 H4 13_544 . 103.361(17)
O1 H1 H4 13_544 1_655 103.435(17)
O1 H1 H4 13_544 2_655 79.818(17)
O1 H1 H4 13_544 3_555 80.138(17)
O1 H1 H4 13_544 4_555 76.565(17)
O1 H1 H4 13_544 4_655 76.639(17)
O1 H1 H4 13_544 5_555 100.182(17)
O1 H1 H4 13_544 6_655 99.862(17)
O1 H1 H5 13_544 . 92.02(4)
O1 H1 H5 13_544 1_655 92.02(4)
O1 H1 H5 13_544 4_555 87.98(4)
O1 H1 H5 13_544 4_655 87.98(4)
O1 H1 O2 10_555 7_554 63.42(9)
O1 H1 O2 10_555 9_554 63.46(8)
O1 H1 O2 10_555 16_545 116.58(9)
O1 H1 O2 10_555 18_545 116.54(8)
O1 H1 H1 10_555 2_545 149.637(15)
O1 H1 H1 10_555 2_655 30.363(15)
O1 H1 H1 10_555 3_655 149.637(14)
O1 H1 H1 10_555 3_665 30.363(14)
O1 H1 H2 10_555 13_544 101.27(9)
O1 H1 H2 10_555 10_555 78.73(9)
O1 H1 H4 10_555 . 76.639(17)
O1 H1 H4 10_555 1_655 76.565(17)
O1 H1 H4 10_555 2_655 100.182(17)
O1 H1 H4 10_555 3_555 99.862(17)
O1 H1 H4 10_555 4_555 103.435(17)
O1 H1 H4 10_555 4_655 103.361(17)
O1 H1 H4 10_555 5_555 79.818(17)
O1 H1 H4 10_555 6_655 80.138(17)
O1 H1 H5 10_555 . 87.98(4)
O1 H1 H5 10_555 1_655 87.98(4)
O1 H1 H5 10_555 4_555 92.02(4)
O1 H1 H5 10_555 4_655 92.02(4)
O2 H1 O2 7_554 9_554 54.53(6)
O2 H1 O2 7_554 16_545 180.0(5)
O2 H1 O2 7_554 18_545 125.47(6)
O2 H1 H1 7_554 2_545 123.93(3)
O2 H1 H1 7_554 2_655 56.07(3)
O2 H1 H1 7_554 3_655 95.73(4)
O2 H1 H1 7_554 3_665 84.27(4)
O2 H1 H2 7_554 13_544 48.16(3)
O2 H1 H2 7_554 10_555 131.84(3)
O2 H1 H4 7_554 . 117.41(4)
O2 H1 H4 7_554 1_655 65.25(3)
O2 H1 H4 7_554 2_655 76.37(4)
O2 H1 H4 7_554 3_555 130.69(4)
O2 H1 H4 7_554 4_555 114.75(3)
O2 H1 H4 7_554 4_655 62.59(4)
O2 H1 H4 7_554 5_555 103.63(4)
O2 H1 H4 7_554 6_655 49.31(4)
O2 H1 H5 7_554 . 95.00(4)
O2 H1 H5 7_554 1_655 41.57(4)
O2 H1 H5 7_554 4_555 138.43(4)
O2 H1 H5 7_554 4_655 85.00(4)
O2 H1 O2 9_554 16_545 125.47(6)
O2 H1 O2 9_554 18_545 180.0(5)
O2 H1 H1 9_554 2_545 95.71(3)
O2 H1 H1 9_554 2_655 84.29(3)
O2 H1 H1 9_554 3_655 123.88(3)
O2 H1 H1 9_554 3_665 56.12(3)
O2 H1 H2 9_554 13_544 48.31(4)
O2 H1 H2 9_554 10_555 131.69(4)
O2 H1 H4 9_554 . 65.26(5)
O2 H1 H4 9_554 1_655 117.40(4)
O2 H1 H4 9_554 2_655 130.75(4)
O2 H1 H4 9_554 3_555 76.28(4)
O2 H1 H4 9_554 4_555 62.60(4)
O2 H1 H4 9_554 4_655 114.74(5)
O2 H1 H4 9_554 5_555 49.25(4)
O2 H1 H4 9_554 6_655 103.72(4)
O2 H1 H5 9_554 . 41.57(4)
O2 H1 H5 9_554 1_655 94.98(4)
O2 H1 H5 9_554 4_555 85.02(4)
O2 H1 H5 9_554 4_655 138.43(4)
O2 H1 O2 16_545 18_545 54.53(6)
O2 H1 H1 16_545 2_545 56.07(3)
O2 H1 H1 16_545 2_655 123.93(3)
O2 H1 H1 16_545 3_655 84.27(4)
O2 H1 H1 16_545 3_665 95.73(4)
O2 H1 H2 16_545 13_544 131.84(3)
O2 H1 H2 16_545 10_555 48.16(3)
O2 H1 H4 16_545 . 62.59(4)
O2 H1 H4 16_545 1_655 114.75(3)
O2 H1 H4 16_545 2_655 103.63(4)
O2 H1 H4 16_545 3_555 49.31(4)
O2 H1 H4 16_545 4_555 65.25(3)
O2 H1 H4 16_545 4_655 117.41(4)
O2 H1 H4 16_545 5_555 76.38(4)
O2 H1 H4 16_545 6_655 130.69(4)
O2 H1 H5 16_545 . 85.00(4)
O2 H1 H5 16_545 1_655 138.43(4)
O2 H1 H5 16_545 4_555 41.57(4)
O2 H1 H5 16_545 4_655 95.00(4)
O2 H1 H1 18_545 2_545 84.29(3)
O2 H1 H1 18_545 2_655 95.71(3)
O2 H1 H1 18_545 3_655 56.12(3)
O2 H1 H1 18_545 3_665 123.88(3)
O2 H1 H2 18_545 13_544 131.69(4)
O2 H1 H2 18_545 10_555 48.31(4)
O2 H1 H4 18_545 . 114.74(5)
O2 H1 H4 18_545 1_655 62.60(4)
O2 H1 H4 18_545 2_655 49.25(4)
O2 H1 H4 18_545 3_555 103.72(4)
O2 H1 H4 18_545 4_555 117.40(4)
O2 H1 H4 18_545 4_655 65.26(5)
O2 H1 H4 18_545 5_555 130.75(4)
O2 H1 H4 18_545 6_655 76.28(4)
O2 H1 H5 18_545 . 138.43(4)
O2 H1 H5 18_545 1_655 85.02(4)
O2 H1 H5 18_545 4_555 94.98(4)
O2 H1 H5 18_545 4_655 41.57(4)
H1 H1 H1 2_545 2_655 180.0(5)
H1 H1 H1 2_545 3_655 60.000(7)
H1 H1 H1 2_545 3_665 120.000(7)
H1 H1 H2 2_545 13_544 76.109(2)
H1 H1 H2 2_545 10_555 103.891(2)
H1 H1 H4 2_545 . 74.436(7)
H1 H1 H4 2_545 1_655 133.790(6)
H1 H1 H4 2_545 2_655 110.172(7)
H1 H1 H4 2_545 3_555 51.657(6)
H1 H1 H4 2_545 4_555 46.210(6)
H1 H1 H4 2_545 4_655 105.564(7)
H1 H1 H4 2_545 5_555 69.828(7)
H1 H1 H4 2_545 6_655 128.343(6)
H1 H1 H5 2_545 . 62.887(6)
H1 H1 H5 2_545 1_655 117.113(6)
H1 H1 H5 2_545 4_555 62.887(6)
H1 H1 H5 2_545 4_655 117.113(6)
H1 H1 H1 2_655 3_655 120.000(7)
H1 H1 H1 2_655 3_665 60.000(7)
H1 H1 H2 2_655 13_544 103.891(2)
H1 H1 H2 2_655 10_555 76.109(2)
H1 H1 H4 2_655 . 105.564(7)
H1 H1 H4 2_655 1_655 46.210(6)
H1 H1 H4 2_655 2_655 69.828(7)
H1 H1 H4 2_655 3_555 128.343(6)
H1 H1 H4 2_655 4_555 133.790(6)
H1 H1 H4 2_655 4_655 74.436(7)
H1 H1 H4 2_655 5_555 110.172(7)
H1 H1 H4 2_655 6_655 51.657(6)
H1 H1 H5 2_655 . 117.113(6)
H1 H1 H5 2_655 1_655 62.887(6)
H1 H1 H5 2_655 4_555 117.113(6)
H1 H1 H5 2_655 4_655 62.887(6)
H1 H1 H1 3_655 3_665 180.0(5)
H1 H1 H2 3_655 13_544 75.9520(19)
H1 H1 H2 3_655 10_555 104.0480(19)
H1 H1 H4 3_655 . 133.717(6)
H1 H1 H4 3_655 1_655 74.517(8)
H1 H1 H4 3_655 2_655 51.330(7)
H1 H1 H4 3_655 3_555 110.491(7)
H1 H1 H4 3_655 4_555 105.483(8)
H1 H1 H4 3_655 4_655 46.283(6)
H1 H1 H4 3_655 5_555 128.670(7)
H1 H1 H4 3_655 6_655 69.509(7)
H1 H1 H5 3_655 . 117.113(6)
H1 H1 H5 3_655 1_655 62.887(6)
H1 H1 H5 3_655 4_555 117.113(6)
H1 H1 H5 3_655 4_655 62.887(6)
H1 H1 H2 3_665 13_544 104.0480(19)
H1 H1 H2 3_665 10_555 75.9520(19)
H1 H1 H4 3_665 . 46.283(6)
H1 H1 H4 3_665 1_655 105.483(8)
H1 H1 H4 3_665 2_655 128.670(7)
H1 H1 H4 3_665 3_555 69.509(7)
H1 H1 H4 3_665 4_555 74.517(8)
H1 H1 H4 3_665 4_655 133.717(6)
H1 H1 H4 3_665 5_555 51.330(7)
H1 H1 H4 3_665 6_655 110.491(7)
H1 H1 H5 3_665 . 62.887(6)
H1 H1 H5 3_665 1_655 117.113(6)
H1 H1 H5 3_665 4_555 62.887(6)
H1 H1 H5 3_665 4_655 117.113(6)
H2 H1 H2 13_544 10_555 180.0(5)
H2 H1 H4 13_544 . 101.898(2)
H2 H1 H4 13_544 1_655 101.663(2)
H2 H1 H4 13_544 2_655 97.379(2)
H2 H1 H4 13_544 3_555 97.814(3)
H2 H1 H4 13_544 4_555 78.337(2)
H2 H1 H4 13_544 4_655 78.102(2)
H2 H1 H4 13_544 5_555 82.621(2)
H2 H1 H4 13_544 6_655 82.186(3)
H2 H1 H5 13_544 . 66.887(2)
H2 H1 H5 13_544 1_655 66.584(3)
H2 H1 H5 13_544 4_555 113.416(3)
H2 H1 H5 13_544 4_655 113.113(2)
H2 H1 H4 10_555 . 78.102(2)
H2 H1 H4 10_555 1_655 78.337(2)
H2 H1 H4 10_555 2_655 82.621(2)
H2 H1 H4 10_555 3_555 82.186(3)
H2 H1 H4 10_555 4_555 101.663(2)
H2 H1 H4 10_555 4_655 101.898(2)
H2 H1 H4 10_555 5_555 97.379(2)
H2 H1 H4 10_555 6_655 97.814(3)
H2 H1 H5 10_555 . 113.113(2)
H2 H1 H5 10_555 1_655 113.416(3)
H2 H1 H5 10_555 4_555 66.584(3)
H2 H1 H5 10_555 4_655 66.887(2)
H4 H1 H4 . 1_655 147.152(5)
H4 H1 H4 . 2_655 160.7161(17)
H4 H1 H4 . 3_555 23.227(5)
H4 H1 H4 . 4_555 32.848(5)
H4 H1 H4 . 4_655 180.0(5)
H4 H1 H4 . 5_555 19.2839(17)
H4 H1 H4 . 6_655 156.773(5)
H4 H1 H5 . . 35.268(3)
H4 H1 H5 . 1_655 158.841(3)
H4 H1 H5 . 4_555 21.159(3)
H4 H1 H5 . 4_655 144.732(3)
H4 H1 H4 1_655 2_655 23.619(5)
H4 H1 H4 1_655 3_555 160.522(2)
H4 H1 H4 1_655 4_555 180.0(5)
H4 H1 H4 1_655 4_655 32.848(5)
H4 H1 H4 1_655 5_555 156.381(5)
H4 H1 H4 1_655 6_655 19.478(2)
H4 H1 H5 1_655 . 158.826(3)
H4 H1 H5 1_655 1_655 35.340(3)
H4 H1 H5 1_655 4_555 144.660(3)
H4 H1 H5 1_655 4_655 21.174(3)
H4 H1 H4 2_655 3_555 151.883(4)
H4 H1 H4 2_655 4_555 156.381(5)
H4 H1 H4 2_655 4_655 19.2839(17)
H4 H1 H4 2_655 5_555 180.0(5)
H4 H1 H4 2_655 6_655 28.117(4)
H4 H1 H5 2_655 . 163.590(3)
H4 H1 H5 2_655 1_655 36.055(3)
H4 H1 H5 2_655 4_555 143.945(3)
H4 H1 H5 2_655 4_655 16.410(3)
H4 H1 H4 3_555 4_555 19.478(2)
H4 H1 H4 3_555 4_655 156.773(5)
H4 H1 H4 3_555 5_555 28.117(4)
H4 H1 H4 3_555 6_655 180.0(5)
H4 H1 H5 3_555 . 36.021(3)
H4 H1 H5 3_555 1_655 163.801(3)
H4 H1 H5 3_555 4_555 16.199(3)
H4 H1 H5 3_555 4_655 143.979(3)
H4 H1 H4 4_555 4_655 147.152(5)
H4 H1 H4 4_555 5_555 23.619(5)
H4 H1 H4 4_555 6_655 160.522(2)
H4 H1 H5 4_555 . 21.174(3)
H4 H1 H5 4_555 1_655 144.660(3)
H4 H1 H5 4_555 4_555 35.340(3)
H4 H1 H5 4_555 4_655 158.826(3)
H4 H1 H4 4_655 5_555 160.7161(17)
H4 H1 H4 4_655 6_655 23.227(5)
H4 H1 H5 4_655 . 144.732(3)
H4 H1 H5 4_655 1_655 21.159(3)
H4 H1 H5 4_655 4_555 158.841(3)
H4 H1 H5 4_655 4_655 35.268(3)
H4 H1 H4 5_555 6_655 151.883(4)
H4 H1 H5 5_555 . 16.410(3)
H4 H1 H5 5_555 1_655 143.945(3)
H4 H1 H5 5_555 4_555 36.055(3)
H4 H1 H5 5_555 4_655 163.590(3)
H4 H1 H5 6_655 . 143.979(3)
H4 H1 H5 6_655 1_655 16.199(3)
H4 H1 H5 6_655 4_555 163.801(3)
H4 H1 H5 6_655 4_655 36.021(3)
H5 H1 H5 . 1_655 131.429(3)
H5 H1 H5 . 4_555 48.571(3)
H5 H1 H5 . 4_655 180.0(5)
H5 H1 H5 1_655 4_555 180.0(5)
H5 H1 H5 1_655 4_655 48.571(3)
H5 H1 H5 4_555 4_655 131.429(3)
K2 H2 N2 . . 0.19(12)
K2 H2 S1 . 16_555 163.55(12)
K2 H2 O1 . . 82.39(12)
K2 H2 O2 . 13_554 146.72(6)
K2 H2 O2 . 14_444 70.67(5)
K2 H2 O2 . 14_544 71.56(4)
K2 H2 O2 . 15_554 145.45(6)
K2 H2 O2 . 17_555 105.48(13)
K2 H2 H1 . 7_455 114.77(12)
K2 H2 H2 . 2_555 31.10(3)
K2 H2 H2 . 3_555 31.10(3)
K2 H2 H2 . 11_455 107.90(8)
K2 H2 H2 . 12_555 108.93(8)
K2 H2 H3 . . 45.91(12)
K2 H2 H3 . 10_455 103.07(3)
K2 H2 H3 . 10_555 104.14(3)
K2 H2 H5 . 7_555 108.34(5)
N2 H2 S1 . 16_555 163.743(9)
N2 H2 O1 . . 82.580(14)
N2 H2 O2 . 13_554 146.79(5)
N2 H2 O2 . 14_444 70.73(4)
N2 H2 O2 . 14_544 71.62(3)
N2 H2 O2 . 15_554 145.51(4)
N2 H2 O2 . 17_555 105.29(4)
N2 H2 H1 . 7_455 114.9673(8)
N2 H2 H2 . 2_555 31.144(6)
N2 H2 H2 . 3_555 31.144(5)
N2 H2 H2 . 11_455 107.771(5)
N2 H2 H2 . 12_555 108.799(6)
N2 H2 H3 . . 45.713(2)
N2 H2 H3 . 10_455 103.027(7)
N2 H2 H3 . 10_555 104.095(7)
N2 H2 H5 . 7_555 108.419(7)
S1 H2 O1 16_555 . 81.176(17)
S1 H2 O2 16_555 13_554 31.67(4)
S1 H2 O2 16_555 14_444 103.24(4)
S1 H2 O2 16_555 14_544 103.61(3)
S1 H2 O2 16_555 15_554 31.67(5)
S1 H2 O2 16_555 17_555 90.95(4)
S1 H2 H1 16_555 7_455 48.787(9)
S1 H2 H2 16_555 2_555 141.180(7)
S1 H2 H2 16_555 3_555 142.203(7)
S1 H2 H2 16_555 11_455 82.912(8)
S1 H2 H2 16_555 12_555 82.912(10)
S1 H2 H3 16_555 . 150.525(9)
S1 H2 H3 16_555 10_455 80.529(7)
S1 H2 H3 16_555 10_555 80.795(8)
S1 H2 H5 16_555 7_555 66.002(7)
O1 H2 O2 . 13_554 85.30(4)
O1 H2 O2 . 14_444 71.43(3)
O1 H2 O2 . 14_544 71.61(3)
O1 H2 O2 . 15_554 85.15(4)
O1 H2 O2 . 17_555 172.13(4)
O1 H2 H1 . 7_455 32.389(14)
O1 H2 H2 . 2_555 76.015(12)
O1 H2 H2 . 3_555 76.015(12)
O1 H2 H2 . 11_455 131.956(5)
O1 H2 H2 . 12_555 132.327(5)
O1 H2 H3 . . 128.293(15)
O1 H2 H3 . 10_455 104.484(3)
O1 H2 H3 . 10_555 104.840(4)
O1 H2 H5 . 7_555 68.938(7)
O2 H2 O2 13_554 14_444 133.29(5)
O2 H2 O2 13_554 14_544 75.23(5)
O2 H2 O2 13_554 15_554 63.04(6)
O2 H2 O2 13_554 17_555 88.13(4)
O2 H2 H1 13_554 7_455 58.39(3)
O2 H2 H2 13_554 2_555 161.32(3)
O2 H2 H2 13_554 3_555 115.73(5)
O2 H2 H2 13_554 11_455 103.33(4)
O2 H2 H2 13_554 12_555 59.55(4)
O2 H2 H3 13_554 . 136.17(4)
O2 H2 H3 13_554 10_455 109.92(5)
O2 H2 H3 13_554 10_555 49.89(4)
O2 H2 H5 13_554 7_555 38.53(4)
O2 H2 O2 14_444 14_544 129.62(4)
O2 H2 O2 14_444 15_554 74.82(6)
O2 H2 O2 14_444 17_555 110.47(4)
O2 H2 H1 14_444 7_455 83.25(3)
O2 H2 H2 14_444 2_555 39.62(4)
O2 H2 H2 14_444 3_555 97.57(4)
O2 H2 H2 14_444 11_455 68.69(3)
O2 H2 H2 14_444 12_555 156.23(3)
O2 H2 H3 14_444 . 88.21(3)
O2 H2 H3 14_444 10_455 44.01(4)
O2 H2 H3 14_444 10_555 173.77(4)
O2 H2 H5 14_444 7_555 140.05(3)
O2 H2 O2 14_544 15_554 133.62(5)
O2 H2 O2 14_544 17_555 110.85(5)
O2 H2 H1 14_544 7_455 83.49(3)
O2 H2 H2 14_544 2_555 98.47(3)
O2 H2 H2 14_544 3_555 40.50(3)
O2 H2 H2 14_544 11_455 156.43(2)
O2 H2 H2 14_544 12_555 69.06(2)
O2 H2 H3 14_544 . 88.74(3)
O2 H2 H3 14_544 10_455 173.54(2)
O2 H2 H3 14_544 10_555 44.24(2)
O2 H2 H5 14_544 7_555 37.67(3)
O2 H2 O2 15_554 17_555 88.01(6)
O2 H2 H1 15_554 7_455 58.31(4)
O2 H2 H2 15_554 2_555 114.44(4)
O2 H2 H2 15_554 3_555 161.12(3)
O2 H2 H2 15_554 11_455 59.50(4)
O2 H2 H2 15_554 12_555 103.29(4)
O2 H2 H3 15_554 . 135.51(4)
O2 H2 H3 15_554 10_455 49.62(5)
O2 H2 H3 15_554 10_555 110.19(4)
O2 H2 H5 15_554 7_555 96.84(5)
O2 H2 H1 17_555 7_455 139.74(4)
O2 H2 H2 17_555 2_555 110.50(3)
O2 H2 H2 17_555 3_555 110.87(5)
O2 H2 H2 17_555 11_455 45.83(4)
O2 H2 H2 17_555 12_555 45.96(3)
O2 H2 H3 17_555 . 59.57(4)
O2 H2 H3 17_555 10_455 73.73(4)
O2 H2 H3 17_555 10_555 73.92(4)
O2 H2 H5 17_555 7_555 108.13(3)
H1 H2 H2 7_455 2_555 103.814(2)
H1 H2 H2 7_455 3_555 104.1209(19)
H1 H2 H2 7_455 11_455 116.272(3)
H1 H2 H2 7_455 12_555 116.434(5)
H1 H2 H3 7_455 . 160.6783(14)
H1 H2 H3 7_455 10_455 95.852(2)
H1 H2 H3 7_455 10_555 96.172(3)
H1 H2 H5 7_455 7_555 60.347(2)
H2 H2 H2 2_555 3_555 60.000(7)
H2 H2 H2 2_555 11_455 89.430(6)
H2 H2 H2 2_555 12_555 135.248(4)
H2 H2 H3 2_555 . 59.805(4)
H2 H2 H3 2_555 10_455 75.414(7)
H2 H2 H3 2_555 10_555 135.228(6)
H2 H2 H5 2_555 7_555 130.270(5)
H2 H2 H2 3_555 11_455 134.443(4)
H2 H2 H2 3_555 12_555 90.570(7)
H2 H2 H3 3_555 . 59.805(4)
H2 H2 H3 3_555 10_455 134.155(6)
H2 H2 H3 3_555 10_555 76.518(8)
H2 H2 H5 3_555 7_555 77.744(7)
H2 H2 H2 11_455 12_555 89.696(5)
H2 H2 H3 11_455 . 76.051(5)
H2 H2 H3 11_455 10_455 27.905(2)
H2 H2 H3 11_455 10_555 116.849(4)
H2 H2 H5 11_455 7_555 140.299(5)
H2 H2 H3 12_555 . 76.641(6)
H2 H2 H3 12_555 10_455 116.710(5)
H2 H2 H3 12_555 10_555 27.975(3)
H2 H2 H5 12_555 7_555 63.516(5)
H3 H2 H3 . 10_455 89.877(4)
H3 H2 H3 . 10_555 90.450(5)
H3 H2 H5 . 7_555 120.632(4)
H3 H2 H3 10_455 10_555 142.096(5)
H3 H2 H5 10_455 7_555 146.419(5)
H3 H2 H5 10_555 7_555 37.318(3)
K2 H3 N2 . . 0.0(5)
K2 H3 O2 . 16_545 123.22(4)
K2 H3 O2 . 17_555 123.22(4)
K2 H3 O2 . 18_445 123.22(4)
K2 H3 H2 . . 35.503(3)
K2 H3 H2 . 2_555 35.503(3)
K2 H3 H2 . 3_555 35.5029(18)
K2 H3 H2 . 10_455 100.7093(7)
K2 H3 H2 . 10_555 100.7616(9)
K2 H3 H2 . 11_445 100.7093(11)
K2 H3 H2 . 11_455 100.7616(8)
K2 H3 H2 . 12_445 100.7616(13)
K2 H3 H2 . 12_555 100.7093(12)
K2 H3 H4 . . 165.9343(16)
K2 H3 H4 . 2_555 165.9343(14)
K2 H3 H4 . 3_555 165.9343(9)
K2 H3 H5 . 4_555 180.0(5)
N2 H3 O2 . 16_545 123.22(4)
N2 H3 O2 . 17_555 123.22(4)
N2 H3 O2 . 18_445 123.22(4)
N2 H3 H2 . . 35.503(3)
N2 H3 H2 . 2_555 35.503(3)
N2 H3 H2 . 3_555 35.5029(18)
N2 H3 H2 . 10_455 100.7093(7)
N2 H3 H2 . 10_555 100.7616(9)
N2 H3 H2 . 11_445 100.7093(11)
N2 H3 H2 . 11_455 100.7616(8)
N2 H3 H2 . 12_445 100.7616(13)
N2 H3 H2 . 12_555 100.7093(12)
N2 H3 H4 . . 165.9343(16)
N2 H3 H4 . 2_555 165.9343(14)
N2 H3 H4 . 3_555 165.9343(9)
N2 H3 H5 . 4_555 180.0(5)
O2 H3 O2 16_545 17_555 92.86(6)
O2 H3 O2 16_545 18_445 92.86(6)
O2 H3 H2 16_545 . 133.26(3)
O2 H3 H2 16_545 2_555 133.83(3)
O2 H3 H2 16_545 3_555 87.72(4)
O2 H3 H2 16_545 10_455 133.99(4)
O2 H3 H2 16_545 10_555 47.51(3)
O2 H3 H2 16_545 11_445 47.42(3)
O2 H3 H2 16_545 11_455 133.98(4)
O2 H3 H2 16_545 12_445 70.98(3)
O2 H3 H2 16_545 12_555 71.13(3)
O2 H3 H4 16_545 . 64.68(4)
O2 H3 H4 16_545 2_555 64.41(4)
O2 H3 H4 16_545 3_555 42.72(4)
O2 H3 H5 16_545 4_555 56.78(4)
O2 H3 O2 17_555 18_445 92.86(5)
O2 H3 H2 17_555 . 87.72(4)
O2 H3 H2 17_555 2_555 133.26(5)
O2 H3 H2 17_555 3_555 133.83(3)
O2 H3 H2 17_555 10_455 71.13(5)
O2 H3 H2 17_555 10_555 70.98(5)
O2 H3 H2 17_555 11_445 133.99(4)
O2 H3 H2 17_555 11_455 47.51(5)
O2 H3 H2 17_555 12_445 133.98(3)
O2 H3 H2 17_555 12_555 47.42(4)
O2 H3 H4 17_555 . 42.72(4)
O2 H3 H4 17_555 2_555 64.68(3)
O2 H3 H4 17_555 3_555 64.41(4)
O2 H3 H5 17_555 4_555 56.78(4)
O2 H3 H2 18_445 . 133.83(5)
O2 H3 H2 18_445 2_555 87.72(4)
O2 H3 H2 18_445 3_555 133.26(3)
O2 H3 H2 18_445 10_455 47.42(5)
O2 H3 H2 18_445 10_555 133.98(4)
O2 H3 H2 18_445 11_445 71.13(4)
O2 H3 H2 18_445 11_455 70.98(4)
O2 H3 H2 18_445 12_445 47.51(4)
O2 H3 H2 18_445 12_555 133.99(3)
O2 H3 H4 18_445 . 64.41(3)
O2 H3 H4 18_445 2_555 42.72(4)
O2 H3 H4 18_445 3_555 64.68(4)
O2 H3 H5 18_445 4_555 56.78(4)
H2 H3 H2 . 2_555 60.389(6)
H2 H3 H2 . 3_555 60.389(4)
H2 H3 H2 . 10_455 90.123(4)
H2 H3 H2 . 10_555 89.550(5)
H2 H3 H2 . 11_445 134.656(2)
H2 H3 H2 . 11_455 75.974(4)
H2 H3 H2 . 12_445 134.930(2)
H2 H3 H2 . 12_555 75.454(5)
H2 H3 H4 . . 130.434(5)
H2 H3 H4 . 2_555 149.626(2)
H2 H3 H4 . 3_555 149.062(3)
H2 H3 H5 . 4_555 144.497(3)
H2 H3 H2 2_555 3_555 60.389(4)
H2 H3 H2 2_555 10_455 75.454(4)
H2 H3 H2 2_555 10_555 134.930(2)
H2 H3 H2 2_555 11_445 90.123(5)
H2 H3 H2 2_555 11_455 89.550(4)
H2 H3 H2 2_555 12_445 75.974(5)
H2 H3 H2 2_555 12_555 134.6559(19)
H2 H3 H4 2_555 . 149.062(2)
H2 H3 H4 2_555 2_555 130.434(4)
H2 H3 H4 2_555 3_555 149.626(3)
H2 H3 H5 2_555 4_555 144.497(3)
H2 H3 H2 3_555 10_455 134.6559(15)
H2 H3 H2 3_555 10_555 75.974(3)
H2 H3 H2 3_555 11_445 75.454(3)
H2 H3 H2 3_555 11_455 134.9298(14)
H2 H3 H2 3_555 12_445 89.550(4)
H2 H3 H2 3_555 12_555 90.123(4)
H2 H3 H4 3_555 . 149.626(2)
H2 H3 H4 3_555 2_555 149.062(2)
H2 H3 H4 3_555 3_555 130.434(3)
H2 H3 H5 3_555 4_555 144.4971(18)
H2 H3 H2 10_455 10_555 142.096(5)
H2 H3 H2 10_455 11_445 116.628(6)
H2 H3 H2 10_455 11_455 28.068(5)
H2 H3 H2 10_455 12_445 89.384(7)
H2 H3 H2 10_455 12_555 116.628(6)
H2 H3 H4 10_455 . 75.6768(18)
H2 H3 H4 10_455 2_555 69.8089(13)
H2 H3 H4 10_455 3_555 92.9681(16)
H2 H3 H5 10_455 4_555 79.2907(7)
H2 H3 H2 10_555 11_445 89.384(8)
H2 H3 H2 10_555 11_455 116.596(7)
H2 H3 H2 10_555 12_445 116.596(7)
H2 H3 H2 10_555 12_555 28.068(5)
H2 H3 H4 10_555 . 75.9189(17)
H2 H3 H4 10_555 2_555 92.843(2)
H2 H3 H4 10_555 3_555 69.5324(14)
H2 H3 H5 10_555 4_555 79.2384(9)
H2 H3 H2 11_445 11_455 142.096(5)
H2 H3 H2 11_445 12_445 28.068(5)
H2 H3 H2 11_445 12_555 116.628(7)
H2 H3 H4 11_445 . 92.968(3)
H2 H3 H4 11_445 2_555 75.6768(17)
H2 H3 H4 11_445 3_555 69.8089(15)
H2 H3 H5 11_445 4_555 79.2907(11)
H2 H3 H2 11_455 12_445 116.596(7)
H2 H3 H2 11_455 12_555 89.384(7)
H2 H3 H4 11_455 . 69.5324(13)
H2 H3 H4 11_455 2_555 75.919(2)
H2 H3 H4 11_455 3_555 92.8430(16)
H2 H3 H5 11_455 4_555 79.2384(8)
H2 H3 H2 12_445 12_555 142.096(5)
H2 H3 H4 12_445 . 92.843(3)
H2 H3 H4 12_445 2_555 69.5324(12)
H2 H3 H4 12_445 3_555 75.919(2)
H2 H3 H5 12_445 4_555 79.2384(13)
H2 H3 H4 12_555 . 69.8089(14)
H2 H3 H4 12_555 2_555 92.968(3)
H2 H3 H4 12_555 3_555 75.677(2)
H2 H3 H5 12_555 4_555 79.2907(12)
H4 H3 H4 . 2_555 24.300(3)
H4 H3 H4 . 3_555 24.300(2)
H4 H3 H5 . 4_555 14.0657(16)
H4 H3 H4 2_555 3_555 24.3002(19)
H4 H3 H5 2_555 4_555 14.0657(14)
H4 H3 H5 3_555 4_555 14.0657(9)
K1 H4 N1 . . 0.0(5)
K1 H4 S1 . 13_554 174.966(9)
K1 H4 O1 . 13_554 143.74(6)
K1 H4 O1 . 10_455 100.27(3)
K1 H4 O1 . 10_555 99.14(3)
K1 H4 O2 . 7_454 70.27(3)
K1 H4 O2 . 9_554 69.63(2)
K1 H4 O2 . 16_545 76.65(3)
K1 H4 O2 . 17_555 156.63(5)
K1 H4 O2 . 18_445 77.31(3)
K1 H4 H1 . 1_455 74.100(6)
K1 H4 H1 . . 73.052(6)
K1 H4 H1 . 2_555 125.021(5)
K1 H4 H1 . 3_665 123.982(6)
K1 H4 H3 . . 105.976(5)
K1 H4 H4 . 2_555 41.437(5)
K1 H4 H4 . 3_555 41.437(5)
K1 H4 H4 . 4_555 0.0(5)
K1 H4 H4 . 5_555 48.563(5)
K1 H4 H4 . 6_555 48.563(4)
K1 H4 H5 . . 36.8766(5)
K1 H4 H5 . 4_555 79.997(6)
N1 H4 S1 . 13_554 174.966(9)
N1 H4 O1 . 13_554 143.74(6)
N1 H4 O1 . 10_455 100.27(3)
N1 H4 O1 . 10_555 99.14(3)
N1 H4 O2 . 7_454 70.27(3)
N1 H4 O2 . 9_554 69.63(2)
N1 H4 O2 . 16_545 76.65(3)
N1 H4 O2 . 17_555 156.63(5)
N1 H4 O2 . 18_445 77.31(3)
N1 H4 H1 . 1_455 74.100(6)
N1 H4 H1 . . 73.052(6)
N1 H4 H1 . 2_555 125.021(5)
N1 H4 H1 . 3_665 123.982(6)
N1 H4 H3 . . 105.976(5)
N1 H4 H4 . 2_555 41.437(5)
N1 H4 H4 . 3_555 41.437(5)
N1 H4 H4 . 4_555 0.0(5)
N1 H4 H4 . 5_555 48.563(5)
N1 H4 H4 . 6_555 48.563(4)
N1 H4 H5 . . 36.8766(5)
N1 H4 H5 . 4_555 79.997(6)
S1 H4 O1 13_554 13_554 31.27(6)
S1 H4 O1 13_554 10_455 78.90(2)
S1 H4 O1 13_554 10_555 78.63(2)
S1 H4 O2 13_554 7_454 106.13(3)
S1 H4 O2 13_554 9_554 105.92(2)
S1 H4 O2 13_554 16_545 106.88(3)
S1 H4 O2 13_554 17_555 28.34(5)
S1 H4 O2 13_554 18_445 107.11(3)
S1 H4 H1 13_554 1_455 106.574(7)
S1 H4 H1 13_554 . 106.146(7)
S1 H4 H1 13_554 2_555 52.357(8)
S1 H4 H1 13_554 3_665 52.292(8)
S1 H4 H3 13_554 . 79.001(10)
S1 H4 H4 13_554 2_555 142.286(7)
S1 H4 H4 13_554 3_555 141.053(7)
S1 H4 H4 13_554 4_555 174.965(9)
S1 H4 H4 13_554 5_555 127.523(8)
S1 H4 H4 13_554 6_555 128.624(7)
S1 H4 H5 13_554 . 138.142(9)
S1 H4 H5 13_554 4_555 104.978(11)
O1 H4 O1 13_554 10_455 71.495(12)
O1 H4 O1 13_554 10_555 71.228(12)
O1 H4 O2 13_554 7_454 80.31(5)
O1 H4 O2 13_554 9_554 80.16(5)
O1 H4 O2 13_554 16_545 129.91(4)
O1 H4 O2 13_554 17_555 59.61(7)
O1 H4 O2 13_554 18_445 130.31(5)
O1 H4 H1 13_554 1_455 103.398(13)
O1 H4 H1 13_554 . 102.961(12)
O1 H4 H1 13_554 2_555 39.121(11)
O1 H4 H1 13_554 3_665 39.075(11)
O1 H4 H3 13_554 . 110.27(6)
O1 H4 H4 13_554 2_555 150.247(12)
O1 H4 H4 13_554 3_555 148.597(12)
O1 H4 H4 13_554 4_555 143.74(6)
O1 H4 H4 13_554 5_555 103.59(5)
O1 H4 H4 13_554 6_555 104.57(5)
O1 H4 H5 13_554 . 106.87(6)
O1 H4 H5 13_554 4_555 136.25(6)
O1 H4 O1 10_455 10_555 138.61(3)
O1 H4 O2 10_455 7_454 45.65(6)
O1 H4 O2 10_455 9_554 110.42(6)
O1 H4 O2 10_455 16_545 145.68(4)
O1 H4 O2 10_455 17_555 88.44(7)
O1 H4 O2 10_455 18_445 74.97(5)
O1 H4 H1 10_455 1_455 31.912(6)
O1 H4 H1 10_455 . 160.88(5)
O1 H4 H1 10_455 2_555 32.375(6)
O1 H4 H1 10_455 3_665 108.727(14)
O1 H4 H3 10_455 . 104.80(5)
O1 H4 H4 10_455 2_555 78.765(7)
O1 H4 H4 10_455 3_555 137.457(12)
O1 H4 H4 10_455 4_555 100.27(3)
O1 H4 H4 10_455 5_555 119.34(5)
O1 H4 H4 10_455 6_555 55.58(4)
O1 H4 H5 10_455 . 87.28(5)
O1 H4 H5 10_455 4_555 110.06(4)
O1 H4 O2 10_555 7_454 110.22(5)
O1 H4 O2 10_555 9_554 45.45(6)
O1 H4 O2 10_555 16_545 74.63(4)
O1 H4 O2 10_555 17_555 87.95(6)
O1 H4 O2 10_555 18_445 145.34(5)
O1 H4 H1 10_555 1_455 160.92(5)
O1 H4 H1 10_555 . 31.740(6)
O1 H4 H1 10_555 2_555 108.509(15)
O1 H4 H1 10_555 3_665 32.153(6)
O1 H4 H3 10_555 . 104.42(5)
O1 H4 H4 10_555 2_555 136.107(11)
O1 H4 H4 10_555 3_555 77.375(8)
O1 H4 H4 10_555 4_555 99.14(3)
O1 H4 H4 10_555 5_555 54.80(4)
O1 H4 H4 10_555 6_555 119.18(5)
O1 H4 H5 10_555 . 86.81(5)
O1 H4 H5 10_555 4_555 109.11(4)
O2 H4 O2 7_454 9_554 68.10(5)
O2 H4 O2 7_454 16_545 146.92(4)
O2 H4 O2 7_454 17_555 128.11(7)
O2 H4 O2 7_454 18_445 101.05(4)
O2 H4 H1 7_454 1_455 50.78(2)
O2 H4 H1 7_454 . 116.01(3)
O2 H4 H1 7_454 2_555 55.93(3)
O2 H4 H1 7_454 3_665 97.78(2)
O2 H4 H3 7_454 . 145.34(3)
O2 H4 H4 7_454 2_555 78.32(2)
O2 H4 H4 7_454 3_555 110.76(3)
O2 H4 H4 7_454 4_555 70.27(3)
O2 H4 H4 7_454 5_555 73.70(3)
O2 H4 H4 7_454 6_555 24.28(2)
O2 H4 H5 7_454 . 43.50(3)
O2 H4 H5 7_454 4_555 133.53(2)
O2 H4 O2 9_554 16_545 100.58(5)
O2 H4 O2 9_554 17_555 127.62(4)
O2 H4 O2 9_554 18_445 146.94(3)
O2 H4 H1 9_554 1_455 116.22(3)
O2 H4 H1 9_554 . 50.52(4)
O2 H4 H1 9_554 2_555 97.80(3)
O2 H4 H1 9_554 3_665 55.73(2)
O2 H4 H3 9_554 . 144.74(4)
O2 H4 H4 9_554 2_555 110.21(2)
O2 H4 H4 9_554 3_555 77.44(3)
O2 H4 H4 9_554 4_555 69.63(2)
O2 H4 H4 9_554 5_555 23.45(3)
O2 H4 H4 9_554 6_555 73.75(3)
O2 H4 H5 9_554 . 43.25(3)
O2 H4 H5 9_554 4_555 132.67(3)
O2 H4 O2 16_545 17_555 83.93(6)
O2 H4 O2 16_545 18_445 71.00(5)
O2 H4 H1 16_545 1_455 119.65(2)
O2 H4 H1 16_545 . 51.52(3)
O2 H4 H1 16_545 2_555 155.76(3)
O2 H4 H1 16_545 3_665 100.61(2)
O2 H4 H3 16_545 . 46.33(3)
O2 H4 H4 16_545 2_555 76.97(2)
O2 H4 H4 16_545 3_555 36.77(3)
O2 H4 H4 16_545 4_555 76.65(3)
O2 H4 H4 16_545 5_555 84.63(3)
O2 H4 H4 16_545 6_555 123.95(2)
O2 H4 H5 16_545 . 106.62(3)
O2 H4 H5 16_545 4_555 35.65(3)
O2 H4 O2 17_555 18_445 84.20(4)
O2 H4 H1 17_555 1_455 105.35(5)
O2 H4 H1 17_555 . 104.74(5)
O2 H4 H1 17_555 2_555 72.32(6)
O2 H4 H1 17_555 3_665 72.05(4)
O2 H4 H3 17_555 . 50.66(5)
O2 H4 H4 17_555 2_555 121.47(4)
O2 H4 H4 17_555 3_555 120.70(6)
O2 H4 H4 17_555 4_555 156.63(5)
O2 H4 H4 17_555 5_555 142.72(4)
O2 H4 H4 17_555 6_555 143.98(6)
O2 H4 H5 17_555 . 166.47(5)
O2 H4 H5 17_555 4_555 76.64(5)
O2 H4 H1 18_445 1_455 51.74(4)
O2 H4 H1 18_445 . 119.47(4)
O2 H4 H1 18_445 2_555 101.11(4)
O2 H4 H1 18_445 3_665 155.68(3)
O2 H4 H3 18_445 . 46.40(3)
O2 H4 H4 18_445 2_555 37.27(3)
O2 H4 H4 18_445 3_555 77.88(4)
O2 H4 H4 18_445 4_555 77.31(3)
O2 H4 H4 18_445 5_555 124.72(3)
O2 H4 H4 18_445 6_555 84.61(3)
O2 H4 H5 18_445 . 107.01(3)
O2 H4 H5 18_445 4_555 36.25(4)
H1 H4 H1 1_455 . 147.152(5)
H1 H4 H1 1_455 2_555 64.281(7)
H1 H4 H1 1_455 3_665 139.413(5)
H1 H4 H3 1_455 . 94.630(2)
H1 H4 H4 1_455 2_555 46.855(6)
H1 H4 H4 1_455 3_555 106.133(8)
H1 H4 H4 1_455 4_555 74.100(6)
H1 H4 H4 1_455 5_555 111.144(4)
H1 H4 H4 1_455 6_555 43.219(3)
H1 H4 H5 1_455 . 77.146(3)
H1 H4 H5 1_455 4_555 87.585(5)
H1 H4 H1 . 2_555 139.050(5)
H1 H4 H1 . 3_665 63.889(7)
H1 H4 H3 . . 94.2980(17)
H1 H4 H4 . 2_555 104.914(7)
H1 H4 H4 . 3_555 45.638(6)
H1 H4 H4 . 4_555 73.052(6)
H1 H4 H4 . 5_555 42.9448(18)
H1 H4 H4 . 6_555 110.584(4)
H1 H4 H5 . . 76.710(3)
H1 H4 H5 . 4_555 86.787(4)
H1 H4 H1 2_555 3_665 77.013(7)
H1 H4 H3 2_555 . 111.4482(12)
H1 H4 H4 2_555 2_555 111.136(7)
H1 H4 H4 2_555 3_555 166.446(3)
H1 H4 H4 2_555 4_555 125.021(5)
H1 H4 H4 2_555 5_555 117.303(3)
H1 H4 H4 2_555 6_555 76.461(5)
H1 H4 H5 2_555 . 97.598(3)
H1 H4 H5 2_555 4_555 129.498(4)
H1 H4 H3 3_665 . 111.1332(12)
H1 H4 H4 3_665 2_555 165.408(4)
H1 H4 H4 3_665 3_555 109.527(8)
H1 H4 H4 3_665 4_555 123.982(6)
H1 H4 H4 3_665 5_555 75.422(5)
H1 H4 H4 3_665 6_555 117.771(4)
H1 H4 H5 3_665 . 97.241(4)
H1 H4 H5 3_665 4_555 128.608(4)
H3 H4 H4 . 2_555 77.8499(18)
H3 H4 H4 . 3_555 77.8499(17)
H3 H4 H4 . 4_555 105.976(5)
H3 H4 H4 . 5_555 130.868(3)
H3 H4 H4 . 6_555 130.868(5)
H3 H4 H5 . . 142.852(4)
H3 H4 H5 . 4_555 25.9788(17)
H4 H4 H4 2_555 3_555 60.000(7)
H4 H4 H4 2_555 4_555 41.437(5)
H4 H4 H4 2_555 5_555 90.000(5)
H4 H4 H4 2_555 6_555 55.500(4)
H4 H4 H5 2_555 . 70.152(3)
H4 H4 H5 2_555 4_555 56.139(4)
H4 H4 H4 3_555 4_555 41.437(5)
H4 H4 H4 3_555 5_555 55.500(3)
H4 H4 H4 3_555 6_555 90.000(5)
H4 H4 H5 3_555 . 70.152(3)
H4 H4 H5 3_555 4_555 56.139(4)
H4 H4 H4 4_555 5_555 48.563(5)
H4 H4 H4 4_555 6_555 48.563(4)
H4 H4 H5 4_555 . 36.8766(5)
H4 H4 H5 4_555 4_555 79.997(6)
H4 H4 H4 5_555 6_555 69.000(4)
H4 H4 H5 5_555 . 34.501(3)
H4 H4 H5 5_555 4_555 111.636(5)
H4 H4 H5 6_555 . 34.501(3)
H4 H4 H5 6_555 4_555 111.636(7)
H5 H4 H5 . 4_555 116.873(6)
K1 H5 N1 . . 0.0(5)
K1 H5 K2 . 4_555 180.0(5)
K1 H5 N2 . 4_555 180.0(5)
K1 H5 O2 . 7_454 111.58(4)
K1 H5 O2 . 8_444 111.58(4)
K1 H5 O2 . 9_554 111.58(4)
K1 H5 H1 . 1_455 65.7147(16)
K1 H5 H1 . . 65.7147(16)
K1 H5 H1 . 2_545 65.7147(19)
K1 H5 H1 . 2_555 65.7147(19)
K1 H5 H1 . 3_555 65.715(3)
K1 H5 H1 . 3_665 65.715(3)
K1 H5 H2 . 13_444 116.557(2)
K1 H5 H2 . 14_544 116.5565(17)
K1 H5 H2 . 15_554 116.557(3)
K1 H5 H3 . 4_555 180.0(5)
K1 H5 H4 . . 23.082(2)
K1 H5 H4 . 2_555 23.082(2)
K1 H5 H4 . 3_555 23.0821(14)
K1 H5 H4 . 4_555 40.044(3)
K1 H5 H4 . 5_555 40.044(3)
K1 H5 H4 . 6_555 40.0445(19)
K1 H5 H5 . 4_555 0.0(5)
N1 H5 K2 . 4_555 180.0(5)
N1 H5 N2 . 4_555 180.0(5)
N1 H5 O2 . 7_454 111.58(4)
N1 H5 O2 . 8_444 111.58(4)
N1 H5 O2 . 9_554 111.58(4)
N1 H5 H1 . 1_455 65.7147(16)
N1 H5 H1 . . 65.7147(16)
N1 H5 H1 . 2_545 65.7147(19)
N1 H5 H1 . 2_555 65.7147(19)
N1 H5 H1 . 3_555 65.715(3)
N1 H5 H1 . 3_665 65.715(3)
N1 H5 H2 . 13_444 116.557(2)
N1 H5 H2 . 14_544 116.5565(17)
N1 H5 H2 . 15_554 116.557(3)
N1 H5 H3 . 4_555 180.0(5)
N1 H5 H4 . . 23.082(2)
N1 H5 H4 . 2_555 23.082(2)
N1 H5 H4 . 3_555 23.0821(14)
N1 H5 H4 . 4_555 40.044(3)
N1 H5 H4 . 5_555 40.044(3)
N1 H5 H4 . 6_555 40.0445(19)
N1 H5 H5 . 4_555 0.0(5)
K2 H5 N2 4_555 4_555 0.0(5)
K2 H5 O2 4_555 7_454 68.42(4)
K2 H5 O2 4_555 8_444 68.42(4)
K2 H5 O2 4_555 9_554 68.42(4)
K2 H5 H1 4_555 1_455 114.2853(16)
K2 H5 H1 4_555 . 114.2853(16)
K2 H5 H1 4_555 2_545 114.2853(19)
K2 H5 H1 4_555 2_555 114.2853(19)
K2 H5 H1 4_555 3_555 114.285(3)
K2 H5 H1 4_555 3_665 114.285(3)
K2 H5 H2 4_555 13_444 63.443(2)
K2 H5 H2 4_555 14_544 63.4435(17)
K2 H5 H2 4_555 15_554 63.443(3)
K2 H5 H3 4_555 4_555 0.0(5)
K2 H5 H4 4_555 . 156.918(2)
K2 H5 H4 4_555 2_555 156.918(2)
K2 H5 H4 4_555 3_555 156.9180(14)
K2 H5 H4 4_555 4_555 139.956(3)
K2 H5 H4 4_555 5_555 139.956(3)
K2 H5 H4 4_555 6_555 139.9555(19)
K2 H5 H5 4_555 4_555 180.0(5)
N2 H5 O2 4_555 7_454 68.42(4)
N2 H5 O2 4_555 8_444 68.42(4)
N2 H5 O2 4_555 9_554 68.42(4)
N2 H5 H1 4_555 1_455 114.2853(16)
N2 H5 H1 4_555 . 114.2853(16)
N2 H5 H1 4_555 2_545 114.2853(19)
N2 H5 H1 4_555 2_555 114.2853(19)
N2 H5 H1 4_555 3_555 114.285(3)
N2 H5 H1 4_555 3_665 114.285(3)
N2 H5 H2 4_555 13_444 63.443(2)
N2 H5 H2 4_555 14_544 63.4435(17)
N2 H5 H2 4_555 15_554 63.443(3)
N2 H5 H3 4_555 4_555 0.0(5)
N2 H5 H4 4_555 . 156.918(2)
N2 H5 H4 4_555 2_555 156.918(2)
N2 H5 H4 4_555 3_555 156.9179(14)
N2 H5 H4 4_555 4_555 139.956(3)
N2 H5 H4 4_555 5_555 139.956(3)
N2 H5 H4 4_555 6_555 139.9555(19)
N2 H5 H5 4_555 4_555 180.0(5)
O2 H5 O2 7_454 8_444 107.28(6)
O2 H5 O2 7_454 9_554 107.28(6)
O2 H5 H1 7_454 1_455 54.37(4)
O2 H5 H1 7_454 . 152.26(3)
O2 H5 H1 7_454 2_545 152.32(3)
O2 H5 H1 7_454 2_555 54.34(4)
O2 H5 H1 7_454 3_555 98.73(3)
O2 H5 H1 7_454 3_665 98.67(3)
O2 H5 H2 7_454 13_444 41.88(3)
O2 H5 H2 7_454 14_544 129.93(4)
O2 H5 H2 7_454 15_554 67.00(3)
O2 H5 H3 7_454 4_555 68.42(4)
O2 H5 H4 7_454 . 98.76(4)
O2 H5 H4 7_454 2_555 99.20(4)
O2 H5 H4 7_454 3_555 134.66(4)
O2 H5 H4 7_454 4_555 125.94(3)
O2 H5 H4 7_454 5_555 125.06(4)
O2 H5 H4 7_454 6_555 71.54(4)
O2 H5 H5 7_454 4_555 111.58(4)
O2 H5 O2 8_444 9_554 107.28(6)
O2 H5 H1 8_444 1_455 98.67(5)
O2 H5 H1 8_444 . 98.73(5)
O2 H5 H1 8_444 2_545 54.37(5)
O2 H5 H1 8_444 2_555 152.26(5)
O2 H5 H1 8_444 3_555 54.34(4)
O2 H5 H1 8_444 3_665 152.32(5)
O2 H5 H2 8_444 13_444 67.00(5)
O2 H5 H2 8_444 14_544 41.88(5)
O2 H5 H2 8_444 15_554 129.93(4)
O2 H5 H3 8_444 4_555 68.42(4)
O2 H5 H4 8_444 . 134.66(4)
O2 H5 H4 8_444 2_555 98.76(4)
O2 H5 H4 8_444 3_555 99.20(4)
O2 H5 H4 8_444 4_555 71.54(4)
O2 H5 H4 8_444 5_555 125.94(5)
O2 H5 H4 8_444 6_555 125.06(4)
O2 H5 H5 8_444 4_555 111.58(4)
O2 H5 H1 9_554 1_455 152.32(5)
O2 H5 H1 9_554 . 54.34(5)
O2 H5 H1 9_554 2_545 98.67(5)
O2 H5 H1 9_554 2_555 98.73(4)
O2 H5 H1 9_554 3_555 152.26(5)
O2 H5 H1 9_554 3_665 54.37(4)
O2 H5 H2 9_554 13_444 129.93(4)
O2 H5 H2 9_554 14_544 67.00(4)
O2 H5 H2 9_554 15_554 41.88(5)
O2 H5 H3 9_554 4_555 68.42(4)
O2 H5 H4 9_554 . 99.20(4)
O2 H5 H4 9_554 2_555 134.66(4)
O2 H5 H4 9_554 3_555 98.76(4)
O2 H5 H4 9_554 4_555 125.06(5)
O2 H5 H4 9_554 5_555 71.54(4)
O2 H5 H4 9_554 6_555 125.94(4)
O2 H5 H5 9_554 4_555 111.58(4)
H1 H5 H1 1_455 . 131.429(3)
H1 H5 H1 1_455 2_545 104.257(5)
H1 H5 H1 1_455 2_555 54.227(7)
H1 H5 H1 1_455 3_555 54.227(6)
H1 H5 H1 1_455 3_665 104.257(6)
H1 H5 H2 1_455 13_444 53.069(4)
H1 H5 H2 1_455 14_544 140.167(6)
H1 H5 H2 1_455 15_554 112.616(6)
H1 H5 H3 1_455 4_555 114.2853(16)
H1 H5 H4 1_455 . 67.514(4)
H1 H5 H4 1_455 2_555 46.7043(15)
H1 H5 H4 1_455 3_555 86.167(3)
H1 H5 H4 1_455 4_555 72.054(4)
H1 H5 H4 1_455 5_555 100.931(5)
H1 H5 H4 1_455 6_555 34.303(3)
H1 H5 H5 1_455 4_555 65.7147(16)
H1 H5 H1 . 2_545 54.227(7)
H1 H5 H1 . 2_555 104.257(5)
H1 H5 H1 . 3_555 104.257(6)
H1 H5 H1 . 3_665 54.227(6)
H1 H5 H2 . 13_444 165.604(4)
H1 H5 H2 . 14_544 66.412(4)
H1 H5 H2 . 15_554 89.037(7)
H1 H5 H3 . 4_555 114.2853(16)
H1 H5 H4 . . 68.022(3)
H1 H5 H4 . 2_555 85.932(4)
H1 H5 H4 . 3_555 46.3806(17)
H1 H5 H4 . 4_555 71.241(6)
H1 H5 H4 . 5_555 34.982(3)
H1 H5 H4 . 6_555 101.324(3)
H1 H5 H5 . 4_555 65.7147(16)
H1 H5 H1 2_545 2_555 131.429(4)
H1 H5 H1 2_545 3_555 54.227(6)
H1 H5 H1 2_545 3_665 104.257(7)
H1 H5 H2 2_545 13_444 112.616(7)
H1 H5 H2 2_545 14_544 53.069(4)
H1 H5 H2 2_545 15_554 140.167(5)
H1 H5 H3 2_545 4_555 114.2853(19)
H1 H5 H4 2_545 . 86.167(4)
H1 H5 H4 2_545 2_555 67.514(3)
H1 H5 H4 2_545 3_555 46.7044(19)
H1 H5 H4 2_545 4_555 34.303(3)
H1 H5 H4 2_545 5_555 72.054(6)
H1 H5 H4 2_545 6_555 100.931(4)
H1 H5 H5 2_545 4_555 65.7147(19)
H1 H5 H1 2_555 3_555 104.257(7)
H1 H5 H1 2_555 3_665 54.227(6)
H1 H5 H2 2_555 13_444 89.037(6)
H1 H5 H2 2_555 14_544 165.604(4)
H1 H5 H2 2_555 15_554 66.412(6)
H1 H5 H3 2_555 4_555 114.2853(19)
H1 H5 H4 2_555 . 46.3806(15)
H1 H5 H4 2_555 2_555 68.022(4)
H1 H5 H4 2_555 3_555 85.932(3)
H1 H5 H4 2_555 4_555 101.324(5)
H1 H5 H4 2_555 5_555 71.241(4)
H1 H5 H4 2_555 6_555 34.982(3)
H1 H5 H5 2_555 4_555 65.7147(19)
H1 H5 H1 3_555 3_665 131.429(5)
H1 H5 H2 3_555 13_444 66.412(6)
H1 H5 H2 3_555 14_544 89.037(7)
H1 H5 H2 3_555 15_554 165.604(4)
H1 H5 H3 3_555 4_555 114.285(3)
H1 H5 H4 3_555 . 85.932(5)
H1 H5 H4 3_555 2_555 46.3806(16)
H1 H5 H4 3_555 3_555 68.022(4)
H1 H5 H4 3_555 4_555 34.982(3)
H1 H5 H4 3_555 5_555 101.324(6)
H1 H5 H4 3_555 6_555 71.241(5)
H1 H5 H5 3_555 4_555 65.715(3)
H1 H5 H2 3_665 13_444 140.167(5)
H1 H5 H2 3_665 14_544 112.616(6)
H1 H5 H2 3_665 15_554 53.069(6)
H1 H5 H3 3_665 4_555 114.285(3)
H1 H5 H4 3_665 . 46.7044(16)
H1 H5 H4 3_665 2_555 86.167(5)
H1 H5 H4 3_665 3_555 67.514(4)
H1 H5 H4 3_665 4_555 100.931(6)
H1 H5 H4 3_665 5_555 34.303(3)
H1 H5 H4 3_665 6_555 72.054(5)
H1 H5 H5 3_665 4_555 65.715(3)
H2 H5 H2 13_444 14_544 101.547(5)
H2 H5 H2 13_444 15_554 101.547(7)
H2 H5 H3 13_444 4_555 63.443(2)
H2 H5 H4 13_444 . 120.173(3)
H2 H5 H4 13_444 2_555 94.152(4)
H2 H5 H4 13_444 3_555 131.213(3)
H2 H5 H4 13_444 4_555 101.093(6)
H2 H5 H4 13_444 5_555 153.9478(19)
H2 H5 H4 13_444 6_555 86.330(4)
H2 H5 H5 13_444 4_555 116.557(2)
H2 H5 H2 14_544 15_554 101.547(6)
H2 H5 H3 14_544 4_555 63.4435(17)
H2 H5 H4 14_544 . 131.213(2)
H2 H5 H4 14_544 2_555 120.173(4)
H2 H5 H4 14_544 3_555 94.152(3)
H2 H5 H4 14_544 4_555 86.330(5)
H2 H5 H4 14_544 5_555 101.093(4)
H2 H5 H4 14_544 6_555 153.9478(18)
H2 H5 H5 14_544 4_555 116.5565(17)
H2 H5 H3 15_554 4_555 63.443(3)
H2 H5 H4 15_554 . 94.152(5)
H2 H5 H4 15_554 2_555 131.213(2)
H2 H5 H4 15_554 3_555 120.173(4)
H2 H5 H4 15_554 4_555 153.9478(18)
H2 H5 H4 15_554 5_555 86.330(6)
H2 H5 H4 15_554 6_555 101.093(5)
H2 H5 H5 15_554 4_555 116.557(3)
H3 H5 H4 4_555 . 156.918(2)
H3 H5 H4 4_555 2_555 156.918(2)
H3 H5 H4 4_555 3_555 156.9180(14)
H3 H5 H4 4_555 4_555 139.956(3)
H3 H5 H4 4_555 5_555 139.956(3)
H3 H5 H4 4_555 6_555 139.9555(19)
H3 H5 H5 4_555 4_555 180.0(5)
H4 H5 H4 . 2_555 39.696(5)
H4 H5 H4 . 3_555 39.696(3)
H4 H5 H4 . 4_555 63.127(6)
H4 H5 H4 . 5_555 33.862(3)
H4 H5 H4 . 6_555 33.862(3)
H4 H5 H5 . 4_555 23.082(2)
H4 H5 H4 2_555 3_555 39.696(3)
H4 H5 H4 2_555 4_555 33.862(3)
H4 H5 H4 2_555 5_555 63.127(5)
H4 H5 H4 2_555 6_555 33.862(3)
H4 H5 H5 2_555 4_555 23.082(2)
H4 H5 H4 3_555 4_555 33.862(4)
H4 H5 H4 3_555 5_555 33.862(4)
H4 H5 H4 3_555 6_555 63.127(3)
H4 H5 H5 3_555 4_555 23.0821(14)
H4 H5 H4 4_555 5_555 67.723(7)
H4 H5 H4 4_555 6_555 67.723(5)
H4 H5 H5 4_555 4_555 40.044(3)
H4 H5 H4 5_555 6_555 67.723(4)
H4 H5 H5 5_555 4_555 40.044(3)
H4 H5 H5 6_555 4_555 40.0445(19)

loop_
_geom_bond_atom_site_label_1
_geom_bond_atom_site_label_2
_geom_bond_site_symmetry_2
_geom_bond_distance
K1 N1 . 0
K1 O1 13_444 3.3383(6)
K1 O1 13_544 3.3383(3)
K1 O1 13_554 3.3383(7)
K1 O1 10_445 3.3383(7)
K1 O1 10_455 3.3383(3)
K1 O1 10_555 3.3383(6)
K1 O2 7_454 2.8626(16)
K1 O2 8_444 2.8626(16)
K1 O2 9_554 2.8626(16)
K1 O2 16_545 2.8626(16)
K1 O2 17_555 2.8626(16)
K1 O2 18_445 2.8626(16)
K1 H1 1_455 2.8884(3)
K1 H1 . 2.8884(3)
K1 H1 2_545 2.8884(4)
K1 H1 2_555 2.8884(4)
K1 H1 3_555 2.8884(6)
K1 H1 3_665 2.8884(6)
K1 H4 . 0.85144(14)
K1 H4 2_555 0.85144(11)
K1 H4 3_555 0.85144(5)
K1 H4 4_555 0.85144(14)
K1 H4 5_555 0.85144(11)
K1 H4 6_555 0.85144(5)
K1 H5 . 1.30327(14)
K1 H5 4_555 1.30327(14)
N1 O1 13_444 3.3383(6)
N1 O1 13_544 3.3383(3)
N1 O1 13_554 3.3383(7)
N1 O1 10_445 3.3383(7)
N1 O1 10_455 3.3383(3)
N1 O1 10_555 3.3383(6)
N1 O2 7_454 2.8626(16)
N1 O2 8_444 2.8626(16)
N1 O2 9_554 2.8626(16)
N1 O2 16_545 2.8626(16)
N1 O2 17_555 2.8626(16)
N1 O2 18_445 2.8626(16)
N1 H4 . 0.85144(14)
N1 H4 2_555 0.85144(11)
N1 H4 3_555 0.85144(5)
N1 H4 4_555 0.85144(14)
N1 H4 5_555 0.85144(11)
N1 H4 6_555 0.85144(5)
K2 O1 . 3.072(3)
K2 O2 13_444 3.0238(13)
K2 O2 13_554 3.0260(14)
K2 O2 14_444 3.0260(18)
K2 O2 14_544 3.024(2)
K2 O2 15_544 3.0260(19)
K2 O2 15_554 3.0238(18)
K2 O2 16_545 3.069(2)
K2 O2 17_555 3.069(2)
K2 O2 18_445 3.069(2)
K2 H2 . 0.8649(3)
K2 H2 2_555 0.8649(3)
K2 H2 3_555 0.8649(3)
K2 H3 . 1.0696(18)
K2 H5 4_555 3.1344(19)
N2 O1 . 3.075(3)
N2 O2 13_444 3.0246(12)
N2 O2 13_554 3.0268(13)
N2 O2 14_444 3.0268(17)
N2 O2 14_544 3.0246(19)
N2 O2 15_544 3.0268(19)
N2 O2 15_554 3.0246(17)
N2 H2 . 0.86533(18)
N2 H2 2_555 0.86533(15)
N2 H2 3_555 0.86533(6)
N2 H3 . 1.06664(12)
S1 O1 . 1.498(3)
S1 O2 4_556 1.4383(18)
S1 O2 5_556 1.4383(18)
S1 O2 6_556 1.4383(18)
S1 H1 7_455 2.3398(4)
S1 H1 8_445 2.3398(4)
S1 H1 9_555 2.3398(4)
S1 H2 16_555 2.7371(5)
S1 H2 17_445 2.7371(4)
S1 H2 18_545 2.7371(3)
S1 H4 7_445 2.8683(5)
S1 H4 8_555 2.8683(5)
S1 H4 9_455 2.8683(3)
O1 O1 16_445 3.3476(7)
O1 O1 16_545 3.3476(4)
O1 O1 16_555 3.3476(8)
O1 O2 4_556 2.373(3)
O1 O2 5_556 2.373(3)
O1 O2 6_556 2.373(3)
O2 O2 2_555 2.372(3)
O2 O2 3_555 2.372(3)
H1 H1 2_545 2.8884(6)
H1 H1 2_655 2.8884(6)
H1 H1 3_655 2.8884(4)
H1 H1 3_665 2.8884(4)
H1 H2 13_544 2.9148(3)
H1 H2 10_555 2.9148(3)
H1 H4 . 3.0194(2)
H1 H4 1_655 3.0032(4)
H1 H4 2_655 2.32488(19)
H1 H4 3_555 2.3143(3)
H1 H4 4_555 3.0032(4)
H1 H4 4_655 3.0194(2)
H1 H4 5_555 2.32488(19)
H1 H4 6_655 2.3143(3)
H1 H5 . 3.1688(3)
H1 H5 1_655 3.1688(3)
H1 H5 4_555 3.1688(3)
H1 H5 4_655 3.1688(3)
H2 H2 2_555 1.4812(3)
H2 H2 3_555 1.4812(2)
H2 H2 11_455 3.04558(19)
H2 H2 12_555 3.0456(4)
H2 H3 . 1.47256(15)
H2 H3 10_455 3.0613(2)
H2 H3 10_555 3.0466(4)
H2 H5 7_555 3.3460(4)
H3 H4 . 3.0328(3)
H3 H4 2_555 3.0328(3)
H3 H4 3_555 3.0328(3)
H3 H5 4_555 2.0648(2)
H4 H4 2_555 1.2766(3)
H4 H4 3_555 1.27663(17)
H4 H4 4_555 1.7029(3)
H4 H4 5_555 1.12696(8)
H4 H4 6_555 1.12696(11)
H4 H5 . 1.88003(18)
H4 H5 4_555 1.14561(12)
H5 H5 4_555 2.6065(3)

loop_
_geom_hbond_atom_site_label_D
_geom_hbond_atom_site_label_H
_geom_hbond_atom_site_label_A
_geom_hbond_site_symmetry_D
_geom_hbond_site_symmetry_A
_geom_hbond_distance_DH
_geom_hbond_distance_HA
_geom_hbond_distance_DA
_geom_hbond_angle_DHA
O1 H1 O1 13_544 10_555 1.6738(4) 1.6738(4) 3.3476(8) **

loop_
_jana_atom_site_adp_c_label
_jana_atom_site_adp_c_type_symbol
_jana_atom_site_adp_c_111
_jana_atom_site_adp_c_112
_jana_atom_site_adp_c_113
_jana_atom_site_adp_c_122
_jana_atom_site_adp_c_123
_jana_atom_site_adp_c_133
_jana_atom_site_adp_c_222
_jana_atom_site_adp_c_223
_jana_atom_site_adp_c_233
_jana_atom_site_adp_c_333
O1 O -0.079(16) -0.042(14) -0.0016(9) 0.04(2) -0.0008(4) 0 0.079(16) -0.0016(9) 0 0
O2 O 0 0 0 0 0 -0.00065(12) 0 0 0.00067(12) 0.00059(5)

loop_
_jana_atom_site_adp_d_label
_jana_atom_site_adp_d_type_symbol
_jana_atom_site_adp_d_1111
_jana_atom_site_adp_d_1112
_jana_atom_site_adp_d_1113
_jana_atom_site_adp_d_1122
_jana_atom_site_adp_d_1123
_jana_atom_site_adp_d_1133
_jana_atom_site_adp_d_1222
_jana_atom_site_adp_d_1223
_jana_atom_site_adp_d_1233
_jana_atom_site_adp_d_1333
_jana_atom_site_adp_d_2222
_jana_atom_site_adp_d_2223
_jana_atom_site_adp_d_2233
_jana_atom_site_adp_d_2333
_jana_atom_site_adp_d_3333
O1 O -0.131(18) -0.066(9) 0 -0.066(9) 0 0 -0.066(9) 0 0 0 -0.131(18) 0 0 0 0
O2 O 0 0.009(2) 0 0 -0.0015(4) 0.00038(14) 0.009(3) 0 0.00043(12) 0 0.005(5) 0 0.00035(14) 0 0

loop_
_jana_atom_site_adp_e_label
_jana_atom_site_adp_e_type_symbol
_jana_atom_site_adp_e_11111
_jana_atom_site_adp_e_11112
_jana_atom_site_adp_e_11113
_jana_atom_site_adp_e_11122
_jana_atom_site_adp_e_11123
_jana_atom_site_adp_e_11133
_jana_atom_site_adp_e_11222
_jana_atom_site_adp_e_11223
_jana_atom_site_adp_e_11233
_jana_atom_site_adp_e_11333
_jana_atom_site_adp_e_12222
_jana_atom_site_adp_e_12223
_jana_atom_site_adp_e_12233
_jana_atom_site_adp_e_12333
_jana_atom_site_adp_e_13333
_jana_atom_site_adp_e_22222
_jana_atom_site_adp_e_22223
_jana_atom_site_adp_e_22233
_jana_atom_site_adp_e_22333
_jana_atom_site_adp_e_23333
_jana_atom_site_adp_e_33333
O1 O 0.41(5) 0.20(3) 0 0.04(4) 0 0 -0.04(5) 0 0 0 -0.21(6) 0 0 0 0 -0.41(5) 0 0 0 0 0
O2 O 0 0 0 0.0019(5) 0 0 0 0 0 0 -0.0042(18) 0 0 0 0 -0.013(4) 0 0 0 0 0

loop_
_jana_atom_site_adp_f_label
_jana_atom_site_adp_f_type_symbol
_jana_atom_site_adp_f_111111
_jana_atom_site_adp_f_111112
_jana_atom_site_adp_f_111113
_jana_atom_site_adp_f_111122
_jana_atom_site_adp_f_111123
_jana_atom_site_adp_f_111133
_jana_atom_site_adp_f_111222
_jana_atom_site_adp_f_111223
_jana_atom_site_adp_f_111233
_jana_atom_site_adp_f_111333
_jana_atom_site_adp_f_112222
_jana_atom_site_adp_f_112223
_jana_atom_site_adp_f_112233
_jana_atom_site_adp_f_112333
_jana_atom_site_adp_f_113333
_jana_atom_site_adp_f_122222
_jana_atom_site_adp_f_122223
_jana_atom_site_adp_f_122233
_jana_atom_site_adp_f_122333
_jana_atom_site_adp_f_123333
_jana_atom_site_adp_f_133333
_jana_atom_site_adp_f_222222
_jana_atom_site_adp_f_222223
_jana_atom_site_adp_f_222233
_jana_atom_site_adp_f_222333
_jana_atom_site_adp_f_223333
_jana_atom_site_adp_f_233333
_jana_atom_site_adp_f_333333
O1 O 0 0 0 -0.07(3) 0 0.0010(4) -0.10(4) 0 0.00049(18) 0 -0.07(3) 0 0.00049(18) 0 0 0 0 0.00049(18) 0 0 0 0 0 0.0010(4) 0 0 0 0
O2 O -0.008(5) 0 0 -0.0019(13) -0.0006(2) 0 0 0 0 0 -0.0026(13) 0 0 0 0 0 0 0 0 0 0 0 0 0 0 0 0 0

loop_
_publcif_info_tables.block_id
_publcif_info_tables.reference_item
{9d7a71ae-b155-4a47-9c69-16e1ba921bd4} '_publcif_info_datablock.publ_exptl'

loop_
_publcif_info_cif.paper_type
CB

loop_
_publcif_info_datablock.id
_publcif_info_datablock.publ_exptl
_publcif_info_datablock.publ_geom
_publcif_info_datablock.structure
{9d7a71ae-b155-4a47-9c69-16e1ba921bd4} ? ? ?
{af6b07ac-f887-4280-ab94-6c8bf8af8a68} y y y

loop_
_publcif_info_exptl_table_extra_item
sin_theta_over_lambda_max

_cod_database_fobs_code 2108194
